data_7160253
loop_
_publ_author_name
'Feng, Lijun'
'Hua, Xinqiang'
'Shang, Jihai'
'Shao, Xiangfeng'

_publ_section_title
;
 Coordination Complexes of PIII-Doped Hetero-buckybowls and Their
 Applications in Catalysis
;
_journal_name_full 'Organic &amp; Biomolecular Chemistry'
_journal_paper_doi 10.1039/D4OB01737D
_journal_year 2024
_chemical_formula_moiety 'C96 H118 Cl2 O12 P2 Pd Te4'
_chemical_formula_sum 'C96 H118 Cl2 O12 P2 Pd Te4'
_chemical_formula_weight 2213.54
_chemical_name_common 6-PdCl2
_chemical_name_systematic 6-PdCl2
_space_group_crystal_system triclinic
_space_group_IT_number 2
_space_group_name_Hall '-P 1'
_space_group_name_H-M_alt 'P -1'
_atom_sites_solution_hydrogens geom
_atom_sites_solution_primary iterative
_audit_creation_date 2023-08-17
_audit_creation_method
;
Olex2 1.5
(compiled 2021.12.09 svn.r5202d8cf for OlexSys, GUI svn.r6439)
;
_audit_update_record
;
2024-05-15 deposited with the CCDC.	2024-11-21 downloaded from the CCDC.
;
_cell_angle_alpha 94.148(2)
_cell_angle_beta 96.151(2)
_cell_angle_gamma 90.060(2)
_cell_formula_units_Z 2
_cell_length_a 15.0020(4)
_cell_length_b 17.4424(4)
_cell_length_c 17.9639(5)
_cell_measurement_reflns_used 17836
_cell_measurement_temperature 150
_cell_measurement_theta_max 76.14
_cell_measurement_theta_min 2.48
_cell_volume 4661.1(2)
_computing_molecular_graphics 'Olex2 1.5 (Dolomanov et al., 2009)'
_computing_publication_material 'Olex2 1.5 (Dolomanov et al., 2009)'
_computing_structure_refinement 'olex2.refine 1.5 (Bourhis et al., 2015)'
_computing_structure_solution 'olex2.solve 1.5 (Bourhis et al., 2015)'
_diffrn_ambient_temperature 150
_diffrn_measured_fraction_theta_full 0.986
_diffrn_measured_fraction_theta_max 0.916
_diffrn_measurement_device_type 'No syntax errors found.                               CIF dictionary'
_diffrn_radiation_type CuK\a
_diffrn_radiation_wavelength 1.54184
_diffrn_reflns_av_R_equivalents 0.0877
_diffrn_reflns_av_unetI/netI 0.0669
_diffrn_reflns_Laue_measured_fraction_full 0.986
_diffrn_reflns_Laue_measured_fraction_max 0.916
_diffrn_reflns_limit_h_max 16
_diffrn_reflns_limit_h_min -18
_diffrn_reflns_limit_k_max 21
_diffrn_reflns_limit_k_min -21
_diffrn_reflns_limit_l_max 22
_diffrn_reflns_limit_l_min -22
_diffrn_reflns_number 49926
_diffrn_reflns_point_group_measured_fraction_full 0.986
_diffrn_reflns_point_group_measured_fraction_max 0.916
_diffrn_reflns_theta_full 67.684
_diffrn_reflns_theta_max 76.138
_diffrn_reflns_theta_min 2.480
_exptl_absorpt_coefficient_mu 12.606
_exptl_absorpt_correction_T_max 1.00000
_exptl_absorpt_correction_T_min 0.62154
_exptl_absorpt_correction_type multi-scan
_exptl_absorpt_process_details 'CrysAlisPro 1.171.41.103a (Rigaku Oxford Diffraction, 2021)'
_exptl_crystal_colour 'clear orangish orange'
_exptl_crystal_colour_lustre clear
_exptl_crystal_colour_modifier orangish
_exptl_crystal_colour_primary orange
_exptl_crystal_density_diffrn 1.577
_exptl_crystal_description block
_exptl_crystal_F_000 2216
_exptl_crystal_size_max 0.2
_exptl_crystal_size_mid 0.1
_exptl_crystal_size_min 0.08
_refine_diff_density_max 3.650
_refine_diff_density_min -1.988
_refine_diff_density_rms 0.217
_refine_ls_extinction_method none
_refine_ls_goodness_of_fit_ref 1.047
_refine_ls_hydrogen_treatment constr
_refine_ls_matrix_type full
_refine_ls_number_parameters 1092
_refine_ls_number_reflns 17836
_refine_ls_number_restraints 36
_refine_ls_restrained_S_all 1.047
_refine_ls_R_factor_all 0.1016
_refine_ls_R_factor_gt 0.0826
_refine_ls_shift/su_max 0.002
_refine_ls_shift/su_mean 0.000
_refine_ls_structure_factor_coef Fsqd
_refine_ls_weighting_details
;
 w=1/[\s^2^(Fo^2^)+(0.1312P)^2^+42.8980P]
 where P=(Fo^2^+2Fc^2^)/3
;
_refine_ls_weighting_scheme calc
_refine_ls_wR_factor_gt 0.2194
_refine_ls_wR_factor_ref 0.2398
_reflns_Friedel_coverage 0.000
_reflns_number_gt 14321
_reflns_number_total 17836
_reflns_threshold_expression 'I > 2\s(I)'
_cod_data_source_file d4ob01737d2.cif
_cod_data_source_block 6-PdCl2
_cod_database_code 7160253
_shelxl_version_number 2013-2
_shelx_space_group_comment
;
The symmetry employed for this shelxl refinement is uniquely defined
by the following loop, which should always be used as a source of
symmetry information in preference to the above space-group names.
They are only intended as comments.
;
_shelx_estimated_absorpt_t_max 0.432
_shelx_estimated_absorpt_t_min 0.187
_olex2_refinement_description
;
1. Fixed Uiso
 At 1.2 times of:
  All C(H) groups, All C(H,H) groups
 At 1.5 times of:
  All C(H,H,H) groups, All C(H,H,H,H,H,H) groups
2. Uiso/Uaniso restraints and constraints
Uanis(C11) \\sim Ueq, Uanis(C4) \\sim Ueq, Uanis(C032) \\sim Ueq, Uanis(C036)
\\sim Ueq, Uanis(C02Y) \\sim Ueq, Uanis(C037) \\sim Ueq: with sigma of 0.01 and
sigma for terminal atoms of 0.02
3. Others
 Fixed Sof: C02V(0.5) H16(0.5) Hu(0.5) H18(0.5) Hw(0.5) Hx(0.5) Hy(0.5)
 Hz(0.5) H21(0.5) C02Z(0.5) H20(0.5) H23(0.5) C034(0.5) H03l(0.5) H03m(0.5)
 C44(0.5) H44a(0.5) H44b(0.5) C48(0.5) H48a(0.5) H48b(0.5) C15(0.5) H15a(0.5)
 H15b(0.5)
4.a Secondary CH2 refined with riding coordinates:
 C01M(H01a,H01b), C01O(H01c,H01d), C01P(H01e,H01f), C01W(H01i,H01j), C020(H02a,
 H02b), C021(H02c,H02d), C023(H02e,H02f), C024(H02g,H02h), C026(H02i,H02j),
 C027(H02k,H02l), C028(H02m,H02n), C029(H02o,H02p), C02A(H02q,H02r), C02C(H02v,
 H02w), C02D(H02x,H02y), C02E(H02z,H), C02F(H02,Ha), C02G(H1,Hb), C02H(H2,Hc),
 C02I(H3,Hd), C02K(H5,Hg), C02L(H6,Hh), C02N(H8,Hk), C02O(H9,Hl), C02P(H10,Hm),
 C02R(H12,Hp), C02S(H13,Hq), C02T(H14,Hr), C02V(H16,Hu), C02W(H17,Hv), C02Y(H19,
 H22), C02Z(H20,H23), C032(H03g,H03h), C034(H03l,H03m), C035(H03n,H03o),
 C44(H44a,H44b), C48(H48a,H48b), C15(H15a,H15b), C4(H4a,H4b)
4.b Me refined with riding coordinates:
 C02X(H18,Hw,Hx), C02X(Hy,Hz,H21)
4.c Aromatic/amide H refined with riding coordinates:
 C01G(H01G), C01H(H01H), C01K(H01K), C01L(H01L), C01R(H01R), C01T(H01T),
 C01U(H01U), C01Y(H01Y), C022(H022), C025(H025)
4.d Idealised Me refined as rotating group:
 C02B(H02s,H02t,H02u), C02J(H4,He,Hf), C02M(H7,Hi,Hj), C02Q(H11,Hn,Ho),
 C02U(H15,Hs,Ht), C030(H03a,H03b,H03c), C031(H03d,H03e,H03f), C033(H03i,H03j,
 H03k), C036(H03p,H03q,H03r), C037(H03s,H03t,H03u), C11(H11a,H11b,H11c)
;
_olex2_submission_special_instructions 'No special instructions were received'

loop_
_space_group_symop_operation_xyz
'x, y, z'
'-x, -y, -z'

loop_
_atom_site_label
_atom_site_type_symbol
_atom_site_fract_x
_atom_site_fract_y
_atom_site_fract_z
_atom_site_U_iso_or_equiv
_atom_site_adp_type
_atom_site_occupancy
_atom_site_site_symmetry_order
_atom_site_calc_flag
_atom_site_refinement_flags_posn
_atom_site_refinement_flags_adp
_atom_site_refinement_flags_occupancy
_atom_site_disorder_assembly
_atom_site_disorder_group
Pd01 Pd 0.55790(4) 0.90705(3) 0.70697(4) 0.02908(16) Uani 1 1 d . . . . .
Te02 Te 0.48987(4) 0.43044(3) 0.63279(4) 0.04016(17) Uani 1 1 d . . . . .
Te03 Te 0.69888(5) 0.51443(4) 0.92228(4) 0.04526(18) Uani 1 1 d . . . . .
Te04 Te 0.91655(4) 0.56759(4) 0.76834(4) 0.04430(18) Uani 1 1 d . . . . .
Te05 Te 0.25057(4) 0.52153(4) 0.77334(4) 0.04526(18) Uani 1 1 d . . . . .
P006 P 0.51200(14) 0.83278(12) 0.79470(13) 0.0302(4) Uani 1 1 d . . . . .
P007 P 0.59680(14) 0.80368(12) 0.63269(12) 0.0295(4) Uani 1 1 d . . . . .
Cl Cl 0.51863(16) 1.01681(12) 0.77798(14) 0.0427(5) Uani 1 1 d . . . . .
Cl1 Cl 0.62706(16) 0.98492(13) 0.62956(14) 0.0416(5) Uani 1 1 d . . . . .
O00A O 0.8074(4) 0.8672(3) 0.6985(4) 0.0362(14) Uani 1 1 d . . . . .
O00B O 0.3921(4) 0.7344(3) 0.5648(3) 0.0332(13) Uani 1 1 d . . . . .
O00C O 0.2834(4) 0.8281(4) 0.7228(4) 0.0376(14) Uani 1 1 d . . . . .
O00D O 0.9328(4) 0.7784(4) 0.7569(4) 0.0411(15) Uani 1 1 d . . . . .
O00E O 0.3438(4) 0.5855(4) 0.5661(4) 0.0395(14) Uani 1 1 d . . . . .
O00F O 0.6744(5) 0.3203(4) 0.7036(4) 0.0448(16) Uani 1 1 d . . . . .
O00G O 0.8067(4) 0.6916(4) 0.9234(4) 0.0421(15) Uani 1 1 d . . . . .
O00H O 0.5443(6) 0.3627(4) 0.9103(4) 0.0488(18) Uani 1 1 d . . . . .
O00I O 0.1840(4) 0.6962(4) 0.7164(4) 0.0427(15) Uani 1 1 d . . . . .
O00J O 0.7397(4) 0.8218(4) 0.8794(4) 0.0410(15) Uani 1 1 d . . . . .
O00K O 0.8457(5) 0.3783(4) 0.7572(5) 0.0536(18) Uani 1 1 d . . . . .
O00L O 0.3620(5) 0.3682(4) 0.8598(4) 0.0495(18) Uani 1 1 d . . . . .
C00M C 0.5943(6) 0.7605(5) 0.8274(5) 0.0313(17) Uani 1 1 d . . . . .
C00N C 0.8381(6) 0.6618(5) 0.7333(5) 0.0366(19) Uani 1 1 d . . . . .
C00O C 0.6251(6) 0.4484(5) 0.6783(5) 0.0368(19) Uani 1 1 d . . . . .
C00P C 0.7311(6) 0.5530(5) 0.7058(5) 0.0341(18) Uani 1 1 d . . . . .
C00Q C 0.4554(6) 0.6915(5) 0.7876(5) 0.0338(18) Uani 1 1 d . . . . .
C00R C 0.3114(6) 0.6270(5) 0.7603(5) 0.0355(19) Uani 1 1 d . . . . .
C00S C 0.7873(6) 0.7908(5) 0.6978(5) 0.0330(18) Uani 1 1 d . . . . .
C00T C 0.4525(6) 0.6833(5) 0.5939(5) 0.0326(18) Uani 1 1 d . . . . .
C00U C 0.3282(6) 0.7642(5) 0.7404(5) 0.0318(18) Uani 1 1 d . . . . .
C00V C 0.5784(6) 0.5785(5) 0.6506(5) 0.0338(19) Uani 1 1 d . . . . .
C00W C 0.5388(6) 0.7088(5) 0.6265(5) 0.036(2) Uani 1 1 d . . . . .
C00X C 0.5991(6) 0.6559(5) 0.6523(5) 0.036(2) Uani 1 1 d . . . . .
C00Y C 0.7029(5) 0.7615(5) 0.6717(5) 0.0308(17) Uani 1 1 d . . . . .
C00Z C 0.6883(6) 0.6832(5) 0.6784(5) 0.0331(18) Uani 1 1 d . . . . .
C010 C 0.6444(6) 0.5267(5) 0.6791(5) 0.0350(19) Uani 1 1 d . . . . .
C011 C 0.4910(7) 0.5513(5) 0.6210(5) 0.037(2) Uani 1 1 d . . . . .
C012 C 0.4201(6) 0.7613(5) 0.7666(5) 0.0335(18) Uani 1 1 d . . . . .
C013 C 0.5833(7) 0.6230(5) 0.8473(5) 0.037(2) Uani 1 1 d . . . . .
C014 C 0.2747(6) 0.6953(5) 0.7368(5) 0.0351(19) Uani 1 1 d . . . . .
C015 C 0.7523(6) 0.6345(5) 0.7050(5) 0.0352(19) Uani 1 1 d . . . . .
C016 C 0.6021(6) 0.8145(5) 0.5330(5) 0.0354(19) Uani 1 1 d . . . . .
C017 C 0.8547(6) 0.7415(5) 0.7315(5) 0.0365(19) Uani 1 1 d . . . . .
C018 C 0.6825(6) 0.7600(5) 0.8631(5) 0.0358(19) Uani 1 1 d . . . . .
C019 C 0.5291(7) 0.5564(5) 0.8454(6) 0.041(2) Uani 1 1 d . . . . .
C01A C 0.5654(7) 0.4915(5) 0.8785(6) 0.040(2) Uani 1 1 d . . . . .
C01B C 0.4391(7) 0.5569(5) 0.8157(5) 0.039(2) Uani 1 1 d . . . . .
C01C C 0.7196(6) 0.6908(6) 0.8898(5) 0.039(2) Uani 1 1 d . . . . .
C01D C 0.4017(6) 0.6252(5) 0.7859(5) 0.0338(18) Uani 1 1 d . . . . .
C01E C 0.4787(6) 0.8751(5) 0.8838(5) 0.0330(18) Uani 1 1 d . . . . .
C01F C 0.5469(6) 0.6908(5) 0.8201(5) 0.038(2) Uani 1 1 d . . . . .
C01G C 0.5465(6) 0.8642(6) 0.4949(6) 0.042(2) Uani 1 1 d . . . . .
H01G H 0.5119 0.8996 0.5223 0.051 Uiso 1 1 calc R U . . .
C01H C 0.6546(7) 0.7625(6) 0.4941(6) 0.042(2) Uani 1 1 d . . . . .
H01H H 0.6936 0.7283 0.5204 0.050 Uiso 1 1 calc R U . . .
C01I C 0.4301(5) 0.6050(5) 0.5938(5) 0.0310(17) Uani 1 1 d . . . . .
C01J C 0.6716(7) 0.6245(6) 0.8836(5) 0.039(2) Uani 1 1 d . . . . .
C01K C 0.4192(7) 0.9311(6) 1.0194(6) 0.046(2) Uani 1 1 d . . . . .
H01K H 0.3991 0.9500 1.0656 0.055 Uiso 1 1 calc R U . . .
C01L C 0.5399(7) 0.8639(6) 0.4168(6) 0.045(2) Uani 1 1 d . . . . .
H01L H 0.5013 0.8984 0.3906 0.054 Uiso 1 1 calc R U . . .
C01M C 0.7155(6) 0.8946(5) 0.8506(6) 0.040(2) Uani 1 1 d . . . . .
H01A H 0.6662 0.9177 0.8769 0.048 Uiso 1 1 calc R U . . .
H01B H 0.6947 0.8874 0.7964 0.048 Uiso 1 1 calc R U . . .
C01N C 0.3819(7) 0.4938(5) 0.8189(6) 0.042(2) Uani 1 1 d . . . . .
C01O C 0.3247(7) 0.8820(6) 0.6800(6) 0.041(2) Uani 1 1 d . . . . .
H01C H 0.3506 0.8545 0.6373 0.049 Uiso 1 1 calc R U . . .
H01D H 0.3737 0.9102 0.7120 0.049 Uiso 1 1 calc R U . . .
C01P C 0.3793(7) 0.7281(6) 0.4827(5) 0.038(2) Uani 1 1 d . . . . .
H01E H 0.3489 0.6789 0.4644 0.045 Uiso 1 1 calc R U . . .
H01F H 0.4382 0.7291 0.4626 0.045 Uiso 1 1 calc R U . . .
C01Q C 0.7982(7) 0.5051(6) 0.7306(5) 0.042(2) Uani 1 1 d . . . . .
C01R C 0.4990(7) 0.8950(6) 1.0185(6) 0.045(2) Uani 1 1 d . . . . .
H01R H 0.5351 0.8891 1.0645 0.054 Uiso 1 1 calc R U . . .
C01S C 0.5076(8) 0.4280(6) 0.8812(5) 0.043(2) Uani 1 1 d . . . . .
C01T C 0.3975(7) 0.9134(6) 0.8851(6) 0.042(2) Uani 1 1 d . . . . .
H01T H 0.3625 0.9213 0.8390 0.050 Uiso 1 1 calc R U . . .
C01U C 0.5289(7) 0.8667(6) 0.9519(5) 0.040(2) Uani 1 1 d . . . . .
H01U H 0.5848 0.8409 0.9529 0.048 Uiso 1 1 calc R U . . .
C01V C 0.6914(7) 0.3977(5) 0.7035(6) 0.041(2) Uani 1 1 d . . . . .
C01W C 0.0580(7) 0.6939(7) 0.6224(7) 0.054(3) Uani 1 1 d . . . . .
H01I H 0.0554 0.6370 0.6170 0.065 Uiso 1 1 calc R U . . .
H01J H 0.0229 0.7111 0.6641 0.065 Uiso 1 1 calc R U . . .
C01X C 0.7780(7) 0.4256(6) 0.7302(6) 0.042(2) Uani 1 1 d . . . . .
C01Y C 0.6486(7) 0.7621(6) 0.4170(6) 0.049(3) Uani 1 1 d . . . . .
H01Y H 0.6840 0.7273 0.3898 0.059 Uiso 1 1 calc R U . . .
C01Z C 0.4162(8) 0.4298(6) 0.8515(6) 0.044(2) Uani 1 1 d . . . . .
C020 C 0.2537(7) 0.9380(6) 0.6512(7) 0.051(3) Uani 1 1 d . . . . .
H02A H 0.2056 0.9092 0.6187 0.062 Uiso 1 1 calc R U . . .
H02B H 0.2267 0.9637 0.6943 0.062 Uiso 1 1 calc R U . . .
C021 C 1.0311(6) 0.8222(7) 0.8633(6) 0.048(2) Uani 1 1 d . . . . .
H02C H 1.0614 0.8088 0.9123 0.058 Uiso 1 1 calc R U . . .
H02D H 0.9874 0.8632 0.8731 0.058 Uiso 1 1 calc R U . . .
C022 C 0.5914(7) 0.8117(7) 0.3787(6) 0.049(2) Uani 1 1 d . . . . .
H022 H 0.5874 0.8099 0.3255 0.059 Uiso 1 1 calc R U . . .
C023 C 0.1544(7) 0.7192(7) 0.6428(7) 0.052(3) Uani 1 1 d . . . . .
H02E H 0.1924 0.6953 0.6059 0.063 Uiso 1 1 calc R U . . .
H02F H 0.1594 0.7757 0.6421 0.063 Uiso 1 1 calc R U . . .
C024 C 0.7973(7) 0.9471(7) 0.8631(8) 0.058(3) Uani 1 1 d . . . . .
H02G H 0.8460 0.9217 0.8378 0.069 Uiso 1 1 calc R U . . .
H02H H 0.7824 0.9949 0.8379 0.069 Uiso 1 1 calc R U . . .
C025 C 0.3670(7) 0.9402(7) 0.9517(6) 0.052(3) Uani 1 1 d . . . . .
H025 H 0.3104 0.9647 0.9515 0.062 Uiso 1 1 calc R U . . .
C026 C 0.9819(7) 0.7532(6) 0.8257(6) 0.049(2) Uani 1 1 d . . . . .
H02I H 1.0245 0.7120 0.8134 0.058 Uiso 1 1 calc R U . . .
H02J H 0.9399 0.7332 0.8587 0.058 Uiso 1 1 calc R U . . .
C027 C 0.2279(8) 0.7926(8) 0.4759(7) 0.056(3) Uani 1 1 d . . . . .
H02K H 0.2285 0.7978 0.5312 0.068 Uiso 1 1 calc R U . . .
H02L H 0.2003 0.7423 0.4575 0.068 Uiso 1 1 calc R U . . .
C028 C 0.8178(8) 0.7162(9) 1.0021(6) 0.062(3) Uani 1 1 d . . . . .
H02M H 0.7777 0.6862 1.0296 0.074 Uiso 1 1 calc R U . . .
H02N H 0.8028 0.7713 1.0096 0.074 Uiso 1 1 calc R U . . .
C029 C 1.1010(7) 0.8530(7) 0.8169(7) 0.051(3) Uani 1 1 d . . . . .
H02O H 1.0729 0.8599 0.7654 0.061 Uiso 1 1 calc R U . . .
H02P H 1.1498 0.8152 0.8133 0.061 Uiso 1 1 calc R U . . .
C02A C 0.3230(7) 0.7947(6) 0.4561(6) 0.046(2) Uani 1 1 d . . . . .
H02Q H 0.3518 0.8434 0.4784 0.056 Uiso 1 1 calc R U . . .
H02R H 0.3218 0.7948 0.4009 0.056 Uiso 1 1 calc R U . . .
C02B C 0.1720(9) 0.8561(9) 0.4423(8) 0.069(3) Uani 1 1 d . . . . .
H02S H 0.1586 0.8442 0.3881 0.103 Uiso 1 1 calc R U . . .
H02T H 0.2053 0.9049 0.4515 0.103 Uiso 1 1 calc R U . . .
H02U H 0.1158 0.8605 0.4655 0.103 Uiso 1 1 calc R U . . .
C02C C 0.3261(8) 0.5180(7) 0.5163(8) 0.062(3) Uani 1 1 d . . . . .
H02V H 0.3151 0.5347 0.4646 0.075 Uiso 1 1 calc R U . . .
H02W H 0.3815 0.4870 0.5186 0.075 Uiso 1 1 calc R U . . .
C02D C 0.6920(9) 0.3296(8) 1.0258(7) 0.064(3) Uani 1 1 d . . . . .
H02X H 0.6947 0.3791 1.0567 0.077 Uiso 1 1 calc R U . . .
H02Y H 0.7084 0.3399 0.9755 0.077 Uiso 1 1 calc R U . . .
C02E C 0.8511(10) 0.8885(7) 0.6371(8) 0.064(4) Uani 1 1 d . . . . .
H02Z H 0.8092 0.8828 0.5905 0.077 Uiso 1 1 calc R U . . .
H H 0.9028 0.8544 0.6305 0.077 Uiso 1 1 calc R U . . .
C02F C 0.2925(10) 0.9973(8) 0.6077(8) 0.067(3) Uani 1 1 d . . . . .
H02 H 0.3181 0.9714 0.5640 0.081 Uiso 1 1 calc R U . . .
HA H 0.3419 1.0247 0.6399 0.081 Uiso 1 1 calc R U . . .
C02G C 0.7114(10) 0.1707(8) 0.7741(7) 0.065(3) Uani 1 1 d . . . . .
H1 H 0.7453 0.1834 0.7322 0.078 Uiso 1 1 calc R U . . .
HB H 0.6985 0.1148 0.7683 0.078 Uiso 1 1 calc R U . . .
C02H C 0.0148(8) 0.7246(8) 0.5509(7) 0.060(3) Uani 1 1 d . . . . .
H2 H 0.0174 0.7814 0.5565 0.072 Uiso 1 1 calc R U . . .
HC H 0.0502 0.7075 0.5094 0.072 Uiso 1 1 calc R U . . .
C02I C 0.6337(10) 0.3017(6) 0.7694(8) 0.063(4) Uani 1 1 d . . . . .
H3 H 0.5745 0.3268 0.7700 0.075 Uiso 1 1 calc R U . . .
HD H 0.6722 0.3206 0.8153 0.075 Uiso 1 1 calc R U . . .
C02J C -0.0808(8) 0.6997(9) 0.5298(8) 0.064(3) Uani 1 1 d . . . . .
H4 H -0.1071 0.7288 0.4883 0.097 Uiso 1 1 calc R U . . .
HE H -0.1147 0.7093 0.5731 0.097 Uiso 1 1 calc R U . . .
HF H -0.0830 0.6447 0.5141 0.097 Uiso 1 1 calc R U . . .
C02K C 0.6224(9) 0.2138(7) 0.7674(8) 0.061(3) Uani 1 1 d . . . . .
H5 H 0.5881 0.2012 0.8091 0.073 Uiso 1 1 calc R U . . .
HG H 0.5868 0.1956 0.7198 0.073 Uiso 1 1 calc R U . . .
C02L C 0.9138(9) 0.7035(10) 1.0306(8) 0.073(4) Uani 1 1 d . . . . .
H6 H 0.9238 0.7238 1.0837 0.087 Uiso 1 1 calc R U . . .
HH H 0.9523 0.7336 1.0018 0.087 Uiso 1 1 calc R U . . .
C02M C 0.7605(14) 0.2753(11) 1.0615(9) 0.095(6) Uani 1 1 d . . . . .
H7 H 0.7694 0.2317 1.0256 0.143 Uiso 1 1 calc R U . . .
HI H 0.7387 0.2565 1.1064 0.143 Uiso 1 1 calc R U . . .
HJ H 0.8175 0.3028 1.0756 0.143 Uiso 1 1 calc R U . . .
C02N C 0.5279(10) 0.3550(7) 0.9872(7) 0.063(3) Uani 1 1 d . . . . .
H8 H 0.4665 0.3350 0.9894 0.076 Uiso 1 1 calc R U . . .
HK H 0.5346 0.4053 1.0166 0.076 Uiso 1 1 calc R U . . .
C02O C 0.5971(10) 0.2989(7) 1.0177(7) 0.061(3) Uani 1 1 d . . . . .
H9 H 0.5823 0.2850 1.0675 0.073 Uiso 1 1 calc R U . . .
HL H 0.5936 0.2513 0.9839 0.073 Uiso 1 1 calc R U . . .
C02P C 0.8318(10) 0.9686(11) 0.9407(9) 0.087(5) Uani 1 1 d . . . . .
H10 H 0.8542 0.9223 0.9652 0.105 Uiso 1 1 calc R U . . .
HM H 0.7828 0.9904 0.9682 0.105 Uiso 1 1 calc R U . . .
C02Q C 1.1403(9) 0.9303(9) 0.8528(9) 0.072(4) Uani 1 1 d . . . . .
H11 H 1.1908 0.9453 0.8264 0.108 Uiso 1 1 calc R U . . .
HN H 1.1611 0.9251 0.9058 0.108 Uiso 1 1 calc R U . . .
HO H 1.0940 0.9698 0.8490 0.108 Uiso 1 1 calc R U . . .
C02R C 0.8829(11) 0.9699(9) 0.6507(12) 0.089(5) Uani 1 1 d . . . . .
H12 H 0.8952 0.9891 0.6023 0.107 Uiso 1 1 calc R U . . .
HP H 0.8341 1.0014 0.6697 0.107 Uiso 1 1 calc R U . . .
C02S C 0.8731(9) 0.3213(8) 0.7053(10) 0.078(4) Uani 1 1 d . . . . .
H13 H 0.8745 0.3429 0.6560 0.094 Uiso 1 1 calc R U . . .
HQ H 0.8292 0.2783 0.6990 0.094 Uiso 1 1 calc R U . . .
C02T C 0.9432(11) 0.6210(12) 1.0255(11) 0.095(6) Uani 1 1 d . . . . .
H14 H 0.9291 0.5994 0.9731 0.114 Uiso 1 1 calc R U . . .
HR H 0.9080 0.5916 1.0575 0.114 Uiso 1 1 calc R U . . .
C02U C 0.2235(12) 1.0551(8) 0.5802(11) 0.092(6) Uani 1 1 d . . . . .
H15 H 0.2490 1.0871 0.5450 0.137 Uiso 1 1 calc R U . . .
HS H 0.2065 1.0877 0.6230 0.137 Uiso 1 1 calc R U . . .
HT H 0.1704 1.0278 0.5548 0.137 Uiso 1 1 calc R U . . .
C02V C 0.376(2) 0.3009(15) 0.8231(16) 0.045(6) Uani 0.5 1 d . . P A 2
H16 H 0.4400 0.2865 0.8336 0.054 Uiso 0.5 1 calc R U P A 2
HU H 0.3633 0.3053 0.7684 0.054 Uiso 0.5 1 calc R U P A 2
C02W C 0.1679(9) 0.5099(10) 0.5372(10) 0.083(5) Uani 1 1 d . . . . .
H17 H 0.1294 0.4739 0.5598 0.099 Uiso 1 1 calc R U . . .
HV H 0.1807 0.5543 0.5743 0.099 Uiso 1 1 calc R U . . .
C02X C 0.2693(13) 0.1110(11) 0.8392(13) 0.105(7) Uani 1 1 d . . . . .
H18 H 0.2110 0.1245 0.8562 0.158 Uiso 0.5 1 calc R U P B 1
HW H 0.2990 0.0737 0.8716 0.158 Uiso 0.5 1 calc R U P B 1
HX H 0.2605 0.0885 0.7874 0.158 Uiso 0.5 1 calc R U P B 1
HY H 0.3020 0.1065 0.8889 0.158 Uiso 0.5 1 calc R U P B 2
HZ H 0.2655 0.0605 0.8113 0.158 Uiso 0.5 1 calc R U P B 2
H21 H 0.2087 0.1299 0.8449 0.158 Uiso 0.5 1 calc R U P B 2
C02Y C 0.9580(15) 0.9805(12) 0.7005(13) 0.105(6) Uani 1 1 d . U . . .
H19 H 1.0050 0.9452 0.6845 0.126 Uiso 1 1 calc R U . . .
H22 H 0.9440 0.9667 0.7504 0.126 Uiso 1 1 calc R U . . .
C02Z C 0.2893(17) 0.2448(15) 0.7955(17) 0.059(6) Uani 0.5 1 d . . P A 1
H20 H 0.2336 0.2622 0.8162 0.071 Uiso 0.5 1 calc R U P A 1
H23 H 0.2727 0.2189 0.7451 0.071 Uiso 0.5 1 calc R U P A 1
C030 C 1.0453(12) 0.6091(17) 1.0499(13) 0.132(9) Uani 1 1 d . . . . .
H03A H 1.0803 0.6241 1.0102 0.198 Uiso 1 1 calc R U . . .
H03B H 1.0560 0.5548 1.0584 0.198 Uiso 1 1 calc R U . . .
H03C H 1.0634 0.6408 1.0963 0.198 Uiso 1 1 calc R U . . .
C031 C 0.9087(13) 1.0285(15) 0.9449(16) 0.144(11) Uani 1 1 d . . . . .
H03D H 0.8993 1.0600 0.9018 0.216 Uiso 1 1 calc R U . . .
H03E H 0.9661 1.0019 0.9441 0.216 Uiso 1 1 calc R U . . .
H03F H 0.9093 1.0615 0.9915 0.216 Uiso 1 1 calc R U . . .
C032 C 0.2559(11) 0.4699(10) 0.5274(11) 0.089(5) Uani 1 1 d . U . . .
H03G H 0.2736 0.4418 0.5725 0.107 Uiso 1 1 calc R U . . .
H03H H 0.2463 0.4314 0.4840 0.107 Uiso 1 1 calc R U . . .
C033 C 0.7709(18) 0.1889(17) 0.8483(14) 0.141(9) Uani 1 1 d . . . . .
H03I H 0.8261 0.1588 0.8481 0.211 Uiso 1 1 calc R U . . .
H03J H 0.7387 0.1755 0.8903 0.211 Uiso 1 1 calc R U . . .
H03K H 0.7861 0.2438 0.8540 0.211 Uiso 1 1 calc R U . . .
C034 C 0.334(2) 0.191(2) 0.843(2) 0.069(7) Uani 0.5 1 d . . P A 1
H03L H 0.3438 0.2145 0.8957 0.083 Uiso 0.5 1 calc R U P A 1
H03M H 0.3935 0.1783 0.8266 0.083 Uiso 0.5 1 calc R U P A 1
C035 C 0.9652(11) 0.2913(12) 0.7313(17) 0.126(9) Uani 1 1 d . . . . .
H03N H 0.9671 0.2810 0.7850 0.151 Uiso 1 1 calc R U . . .
H03O H 0.9744 0.2418 0.7027 0.151 Uiso 1 1 calc R U . . .
C036 C 0.1153(16) 0.5379(13) 0.4711(12) 0.112(7) Uani 1 1 d . U . . .
H03P H 0.0721 0.5760 0.4874 0.168 Uiso 1 1 calc R U . . .
H03Q H 0.0832 0.4947 0.4421 0.168 Uiso 1 1 calc R U . . .
H03R H 0.1556 0.5617 0.4398 0.168 Uiso 1 1 calc R U . . .
C037 C 0.9957(17) 1.0643(14) 0.7078(16) 0.139(9) Uani 1 1 d . U . . .
H03S H 1.0149 1.0769 0.6596 0.208 Uiso 1 1 calc R U . . .
H03T H 1.0471 1.0686 0.7465 0.208 Uiso 1 1 calc R U . . .
H03U H 0.9490 1.1000 0.7218 0.208 Uiso 1 1 calc R U . . .
C44 C 0.3149(16) 0.1630(13) 0.7997(14) 0.047(5) Uani 0.5 1 d . . P A 2
H44A H 0.2825 0.1682 0.7493 0.057 Uiso 0.5 1 calc R U P A 2
H44B H 0.3763 0.1447 0.7935 0.057 Uiso 0.5 1 calc R U P A 2
C48 C 0.3183(15) 0.2410(13) 0.8469(13) 0.039(4) Uani 0.5 1 d . . P A 2
H48A H 0.2565 0.2612 0.8458 0.046 Uiso 0.5 1 calc R U P A 2
H48B H 0.3389 0.2316 0.8996 0.046 Uiso 0.5 1 calc R U P A 2
C15 C 0.349(2) 0.3134(18) 0.7890(17) 0.055(8) Uani 0.5 1 d . . P A 1
H15A H 0.3222 0.3424 0.7467 0.066 Uiso 0.5 1 calc R U P A 1
H15B H 0.4081 0.2949 0.7767 0.066 Uiso 0.5 1 calc R U P A 1
C4 C 1.032(3) 0.338(2) 0.723(2) 0.204(16) Uani 1 1 d . U . . .
H4A H 1.0547 0.3576 0.7750 0.244 Uiso 1 1 calc R U . . .
H4B H 1.0029 0.3829 0.6995 0.244 Uiso 1 1 calc R U . . .
C11 C 1.109(3) 0.324(3) 0.686(3) 0.24(2) Uani 1 1 d . U . . .
H11A H 1.1625 0.3279 0.7226 0.367 Uiso 1 1 calc R U . . .
H11B H 1.1131 0.3609 0.6483 0.367 Uiso 1 1 calc R U . . .
H11C H 1.1050 0.2715 0.6613 0.367 Uiso 1 1 calc R U . . .

loop_
_atom_site_aniso_label
_atom_site_aniso_U_11
_atom_site_aniso_U_22
_atom_site_aniso_U_33
_atom_site_aniso_U_23
_atom_site_aniso_U_13
_atom_site_aniso_U_12
Pd01 0.0322(3) 0.0216(3) 0.0340(3) -0.0031(2) 0.0101(2) -0.0014(2)
Te02 0.0456(3) 0.0266(3) 0.0495(4) -0.0051(2) 0.0161(3) -0.0063(2)
Te03 0.0569(4) 0.0386(3) 0.0426(4) 0.0077(3) 0.0130(3) 0.0108(3)
Te04 0.0426(3) 0.0358(3) 0.0542(4) 0.0028(3) 0.0042(3) 0.0052(2)
Te05 0.0514(4) 0.0348(3) 0.0508(4) -0.0020(3) 0.0144(3) -0.0121(3)
P006 0.0336(10) 0.0245(10) 0.0332(11) -0.0034(8) 0.0105(8) -0.0019(8)
P007 0.0315(9) 0.0244(10) 0.0334(11) -0.0039(8) 0.0114(8) -0.0004(7)
Cl 0.0543(12) 0.0260(10) 0.0490(13) -0.0084(9) 0.0178(10) -0.0008(9)
Cl1 0.0499(12) 0.0307(10) 0.0467(13) 0.0015(9) 0.0172(10) -0.0062(9)
O00A 0.035(3) 0.027(3) 0.048(4) -0.001(3) 0.013(3) -0.001(2)
O00B 0.034(3) 0.032(3) 0.032(3) -0.009(2) 0.006(2) 0.000(2)
O00C 0.033(3) 0.033(3) 0.049(4) -0.002(3) 0.013(3) -0.003(2)
O00D 0.036(3) 0.038(4) 0.050(4) 0.004(3) 0.006(3) -0.007(3)
O00E 0.034(3) 0.036(3) 0.048(4) -0.010(3) 0.010(3) -0.002(3)
O00F 0.061(4) 0.030(3) 0.047(4) 0.000(3) 0.023(3) -0.003(3)
O00G 0.044(3) 0.050(4) 0.033(3) 0.004(3) 0.003(3) 0.006(3)
O00H 0.081(5) 0.036(4) 0.034(4) 0.005(3) 0.025(4) 0.005(3)
O00I 0.039(3) 0.048(4) 0.043(4) -0.004(3) 0.014(3) -0.004(3)
O00J 0.041(3) 0.036(3) 0.045(4) 0.004(3) -0.002(3) 0.000(3)
O00K 0.066(5) 0.041(4) 0.052(5) -0.001(3) 0.000(4) 0.016(3)
O00L 0.067(5) 0.033(4) 0.053(4) 0.005(3) 0.025(4) -0.001(3)
C00M 0.042(4) 0.022(4) 0.031(4) -0.001(3) 0.012(4) 0.005(3)
C00N 0.045(5) 0.037(5) 0.029(5) 0.005(4) 0.008(4) 0.011(4)
C00O 0.043(5) 0.033(5) 0.036(5) -0.001(4) 0.011(4) -0.005(4)
C00P 0.046(5) 0.025(4) 0.031(5) -0.004(3) 0.009(4) 0.003(3)
C00Q 0.038(4) 0.030(4) 0.035(5) -0.002(3) 0.014(4) -0.002(3)
C00R 0.042(5) 0.035(5) 0.030(5) -0.009(4) 0.015(4) -0.006(4)
C00S 0.034(4) 0.027(4) 0.039(5) -0.009(3) 0.016(4) -0.003(3)
C00T 0.037(4) 0.031(4) 0.030(4) -0.010(3) 0.015(4) -0.005(3)
C00U 0.036(4) 0.030(4) 0.029(4) -0.007(3) 0.011(3) -0.001(3)
C00V 0.041(4) 0.026(4) 0.034(5) -0.009(3) 0.013(4) -0.003(3)
C00W 0.040(4) 0.026(4) 0.044(5) -0.006(4) 0.025(4) -0.001(3)
C00X 0.042(5) 0.029(4) 0.039(5) -0.007(4) 0.016(4) -0.007(4)
C00Y 0.033(4) 0.029(4) 0.030(4) -0.007(3) 0.009(3) 0.000(3)
C00Z 0.041(4) 0.030(4) 0.029(4) -0.003(3) 0.013(4) -0.003(3)
C010 0.038(4) 0.032(4) 0.036(5) -0.006(4) 0.015(4) -0.001(3)
C011 0.052(5) 0.028(4) 0.032(5) -0.008(3) 0.017(4) -0.018(4)
C012 0.043(5) 0.026(4) 0.033(5) -0.004(3) 0.015(4) -0.002(3)
C013 0.051(5) 0.024(4) 0.039(5) 0.001(4) 0.018(4) 0.005(4)
C014 0.035(4) 0.041(5) 0.029(5) -0.007(4) 0.011(3) -0.007(4)
C015 0.042(5) 0.028(4) 0.037(5) -0.004(4) 0.015(4) -0.002(3)
C016 0.036(4) 0.036(5) 0.035(5) -0.003(4) 0.011(4) -0.012(4)
C017 0.038(4) 0.033(5) 0.038(5) -0.005(4) 0.011(4) -0.003(4)
C018 0.039(4) 0.029(4) 0.041(5) -0.003(4) 0.013(4) -0.003(3)
C019 0.051(5) 0.033(5) 0.041(5) -0.001(4) 0.018(4) 0.009(4)
C01A 0.052(5) 0.032(5) 0.038(5) 0.009(4) 0.017(4) 0.008(4)
C01B 0.061(6) 0.026(4) 0.032(5) 0.001(3) 0.022(4) 0.000(4)
C01C 0.037(4) 0.051(6) 0.029(5) 0.003(4) 0.010(4) 0.007(4)
C01D 0.042(4) 0.026(4) 0.034(5) -0.001(3) 0.011(4) -0.002(3)
C01E 0.039(4) 0.031(4) 0.029(4) -0.005(3) 0.012(4) -0.002(3)
C01F 0.043(5) 0.036(5) 0.036(5) -0.003(4) 0.016(4) -0.001(4)
C01G 0.043(5) 0.041(5) 0.044(6) -0.001(4) 0.013(4) -0.002(4)
C01H 0.049(5) 0.038(5) 0.041(5) -0.005(4) 0.020(4) -0.002(4)
C01I 0.028(4) 0.033(4) 0.032(4) -0.005(3) 0.005(3) 0.000(3)
C01J 0.050(5) 0.039(5) 0.032(5) 0.006(4) 0.016(4) 0.006(4)
C01K 0.050(5) 0.045(6) 0.043(6) -0.018(4) 0.024(5) -0.015(4)
C01L 0.051(5) 0.047(6) 0.039(5) 0.006(4) 0.010(4) -0.007(4)
C01M 0.035(4) 0.035(5) 0.051(6) -0.004(4) 0.011(4) -0.004(4)
C01N 0.061(6) 0.029(5) 0.038(5) -0.003(4) 0.022(4) -0.004(4)
C01O 0.047(5) 0.038(5) 0.038(5) -0.002(4) 0.010(4) 0.000(4)
C01P 0.047(5) 0.039(5) 0.026(4) -0.003(4) 0.006(4) 0.005(4)
C01Q 0.044(5) 0.048(6) 0.032(5) -0.005(4) 0.007(4) -0.004(4)
C01R 0.050(5) 0.056(6) 0.028(5) -0.003(4) 0.004(4) -0.017(5)
C01S 0.068(6) 0.032(5) 0.032(5) 0.002(4) 0.021(5) 0.004(4)
C01T 0.042(5) 0.042(5) 0.040(5) -0.006(4) 0.005(4) 0.010(4)
C01U 0.043(5) 0.044(5) 0.034(5) -0.003(4) 0.010(4) 0.002(4)
C01V 0.059(6) 0.022(4) 0.046(6) -0.004(4) 0.022(5) -0.007(4)
C01W 0.041(5) 0.060(7) 0.062(7) -0.012(6) 0.019(5) -0.006(5)
C01X 0.058(6) 0.034(5) 0.036(5) -0.003(4) 0.007(4) 0.006(4)
C01Y 0.049(5) 0.049(6) 0.050(6) -0.009(5) 0.022(5) -0.007(5)
C01Z 0.065(6) 0.035(5) 0.036(5) -0.003(4) 0.023(5) -0.001(4)
C020 0.047(5) 0.035(5) 0.073(8) 0.005(5) 0.012(5) 0.000(4)
C021 0.035(5) 0.063(7) 0.048(6) 0.004(5) 0.009(4) 0.006(4)
C022 0.048(5) 0.067(7) 0.033(5) 0.000(5) 0.010(4) -0.008(5)
C023 0.046(5) 0.058(7) 0.056(7) 0.004(5) 0.016(5) -0.005(5)
C024 0.038(5) 0.042(6) 0.093(10) -0.014(6) 0.016(6) -0.005(4)
C025 0.049(6) 0.054(6) 0.050(6) -0.019(5) 0.015(5) 0.002(5)
C026 0.047(5) 0.048(6) 0.052(6) -0.003(5) 0.012(5) 0.000(4)
C027 0.052(6) 0.066(8) 0.053(7) 0.008(6) 0.008(5) 0.004(5)
C028 0.062(7) 0.085(9) 0.035(6) 0.000(6) -0.005(5) 0.016(6)
C029 0.037(5) 0.067(7) 0.048(6) -0.010(5) 0.006(4) -0.001(5)
C02A 0.054(6) 0.047(6) 0.038(6) 0.005(4) 0.006(4) 0.003(5)
C02B 0.059(7) 0.083(10) 0.064(8) 0.006(7) 0.004(6) 0.021(6)
C02C 0.053(6) 0.050(7) 0.078(9) -0.028(6) 0.001(6) -0.015(5)
C02D 0.080(8) 0.059(8) 0.050(7) 0.006(6) -0.009(6) 0.015(6)
C02E 0.083(8) 0.041(6) 0.076(9) 0.009(6) 0.049(7) -0.001(6)
C02F 0.078(8) 0.055(7) 0.072(9) 0.016(6) 0.011(7) -0.014(6)
C02G 0.091(9) 0.054(7) 0.050(7) 0.005(6) 0.010(7) -0.006(6)
C02H 0.052(6) 0.072(8) 0.053(7) -0.011(6) 0.006(5) 0.000(6)
C02I 0.098(9) 0.031(5) 0.067(8) 0.008(5) 0.044(7) 0.002(6)
C02J 0.045(6) 0.083(9) 0.058(8) -0.020(6) -0.011(5) 0.002(6)
C02K 0.076(8) 0.038(6) 0.073(8) 0.004(5) 0.024(7) -0.010(5)
C02L 0.061(7) 0.096(11) 0.058(8) -0.002(7) -0.011(6) 0.005(7)
C02M 0.128(14) 0.106(13) 0.048(8) 0.014(8) -0.012(9) 0.041(11)
C02N 0.096(9) 0.051(7) 0.052(7) 0.013(5) 0.042(7) 0.004(6)
C02O 0.091(9) 0.045(6) 0.051(7) 0.014(5) 0.023(6) 0.005(6)
C02P 0.069(8) 0.109(13) 0.079(10) -0.048(9) 0.018(8) -0.023(8)
C02Q 0.055(7) 0.079(10) 0.079(10) -0.004(8) 0.005(7) -0.017(6)
C02R 0.074(9) 0.054(8) 0.145(17) 0.004(9) 0.046(10) -0.010(7)
C02S 0.063(8) 0.053(8) 0.119(13) -0.003(8) 0.018(8) 0.021(6)
C02T 0.080(10) 0.115(15) 0.087(12) 0.002(10) -0.005(9) 0.043(10)
C02U 0.103(12) 0.047(8) 0.118(14) 0.023(8) -0.030(11) -0.009(8)
C02V 0.061(15) 0.035(12) 0.039(15) -0.003(11) 0.004(11) -0.007(10)
C02W 0.051(7) 0.083(10) 0.108(13) -0.037(9) 0.013(8) -0.010(7)
C02X 0.095(12) 0.081(12) 0.148(19) 0.049(12) 0.025(12) 0.003(9)
C02Y 0.109(9) 0.093(9) 0.113(10) 0.007(8) 0.008(8) 0.008(8)
C02Z 0.051(12) 0.066(17) 0.059(17) -0.007(13) 0.007(12) -0.004(11)
C030 0.076(11) 0.21(3) 0.098(15) -0.001(16) -0.014(10) 0.054(14)
C031 0.077(12) 0.14(2) 0.20(3) -0.086(19) 0.011(14) -0.028(12)
C032 0.085(8) 0.083(8) 0.096(8) -0.012(7) 0.016(7) -0.009(7)
C033 0.15(2) 0.16(2) 0.113(18) 0.053(17) -0.004(16) 0.033(18)
C034 0.078(18) 0.06(2) 0.07(2) 0.004(17) 0.009(16) -0.009(15)
C035 0.061(9) 0.088(13) 0.23(3) 0.007(15) 0.014(13) 0.028(9)
C036 0.140(14) 0.098(12) 0.108(13) 0.023(10) 0.045(11) 0.026(11)
C037 0.133(14) 0.103(13) 0.169(17) 0.020(13) -0.044(13) -0.006(12)
C44 0.061(13) 0.039(12) 0.039(12) -0.012(10) 0.007(10) -0.011(9)
C48 0.052(11) 0.022(10) 0.040(12) 0.002(8) -0.002(9) -0.007(8)
C15 0.063(18) 0.051(17) 0.051(18) -0.029(14) 0.028(14) -0.032(14)
C4 0.195(18) 0.200(18) 0.215(18) 0.010(10) 0.023(10) -0.003(10)
C11 0.25(3) 0.25(3) 0.24(3) -0.001(18) 0.067(19) -0.022(19)

loop_
_atom_type_symbol
_atom_type_description
_atom_type_scat_dispersion_real
_atom_type_scat_dispersion_imag
_atom_type_scat_source
C C 0.0181 0.0091 'International Tables Vol C Tables 4.2.6.8 and 6.1.1.4'
H H 0.0000 0.0000 'International Tables Vol C Tables 4.2.6.8 and 6.1.1.4'
Cl Cl 0.3639 0.7018 'International Tables Vol C Tables 4.2.6.8 and 6.1.1.4'
O O 0.0492 0.0322 'International Tables Vol C Tables 4.2.6.8 and 6.1.1.4'
P P 0.2955 0.4335 'International Tables Vol C Tables 4.2.6.8 and 6.1.1.4'
Pd Pd 0.1215 3.9337 'International Tables Vol C Tables 4.2.6.8 and 6.1.1.4'
Te Te -0.1759 6.3531 'International Tables Vol C Tables 4.2.6.8 and 6.1.1.4'

loop_
_geom_angle_atom_site_label_1
_geom_angle_atom_site_label_2
_geom_angle_atom_site_label_3
_geom_angle
_geom_angle_site_symmetry_1
_geom_angle_site_symmetry_3
_geom_angle_publ_flag
P006 Pd01 P007 93.16(8) . . ?
P006 Pd01 Cl 89.66(8) . . ?
P006 Pd01 Cl1 170.64(9) . . ?
P007 Pd01 Cl 177.10(9) . . ?
P007 Pd01 Cl1 87.86(8) . . ?
Cl1 Pd01 Cl 89.46(8) . . ?
C00O Te02 C011 84.4(4) . . ?
C01A Te03 C01J 83.5(4) . . ?
C01Q Te04 C00N 82.8(4) . . ?
C00R Te05 C01N 82.7(4) . . ?
C00M P006 Pd01 114.6(3) . . ?
C00M P006 C012 94.4(4) . . ?
C012 P006 Pd01 119.1(3) . . ?
C01E P006 Pd01 121.5(3) . . ?
C01E P006 C00M 101.5(4) . . ?
C01E P006 C012 101.1(4) . . ?
C00W P007 Pd01 123.4(3) . . ?
C00Y P007 Pd01 111.3(3) . . ?
C00Y P007 C00W 91.4(4) . . ?
C016 P007 Pd01 118.8(3) . . ?
C016 P007 C00W 99.5(4) . . ?
C016 P007 C00Y 108.6(4) . . ?
C00S O00A C02E 115.1(7) . . ?
C00T O00B C01P 113.2(6) . . ?
C00U O00C C01O 118.6(7) . . ?
C017 O00D C026 117.3(7) . . ?
C01I O00E C02C 120.1(7) . . ?
C01V O00F C02I 112.0(8) . . ?
C01C O00G C028 115.3(8) . . ?
C01S O00H C02N 113.4(8) . . ?
C014 O00I C023 117.1(7) . . ?
C018 O00J C01M 119.7(7) . . ?
C01X O00K C02S 115.9(10) . . ?
C01Z O00L C15 112.4(12) . . ?
C02V O00L C01Z 119.0(14) . . ?
C018 C00M P006 137.4(7) . . ?
C01F C00M P006 105.3(7) . . ?
C01F C00M C018 116.8(8) . . ?
C015 C00N Te04 108.6(7) . . ?
C015 C00N C017 117.1(8) . . ?
C017 C00N Te04 134.3(7) . . ?
C010 C00O Te02 108.0(7) . . ?
C01V C00O Te02 131.8(7) . . ?
C01V C00O C010 120.2(9) . . ?
C010 C00P C015 119.0(8) . . ?
C01Q C00P C010 123.0(9) . . ?
C01Q C00P C015 118.0(9) . . ?
C012 C00Q C01D 122.0(9) . . ?
C012 C00Q C01F 117.8(8) . . ?
C01D C00Q C01F 119.8(9) . . ?
C014 C00R Te05 130.7(7) . . ?
C01D C00R Te05 110.1(7) . . ?
C01D C00R C014 119.0(8) . . ?
O00A C00S C00Y 122.0(8) . . ?
O00A C00S C017 117.7(8) . . ?
C00Y C00S C017 120.1(8) . . ?
O00B C00T C00W 120.3(8) . . ?
O00B C00T C01I 120.9(8) . . ?
C01I C00T C00W 118.8(8) . . ?
O00C C00U C012 125.2(8) . . ?
O00C C00U C014 115.6(8) . . ?
C012 C00U C014 119.0(8) . . ?
C00X C00V C010 119.4(9) . . ?
C00X C00V C011 120.0(9) . . ?
C010 C00V C011 120.6(8) . . ?
C00T C00W P007 132.5(7) . . ?
C00X C00W P007 108.1(7) . . ?
C00X C00W C00T 119.0(8) . . ?
C00V C00X C00Z 120.3(9) . . ?
C00W C00X C00V 122.4(9) . . ?
C00W C00X C00Z 117.2(8) . . ?
C00S C00Y P007 134.5(7) . . ?
C00S C00Y C00Z 117.0(8) . . ?
C00Z C00Y P007 108.4(6) . . ?
C00Y C00Z C00X 114.9(8) . . ?
C015 C00Z C00X 121.0(8) . . ?
C015 C00Z C00Y 124.1(8) . . ?
C00O C010 C00P 118.7(9) . . ?
C00O C010 C00V 120.6(8) . . ?
C00P C010 C00V 120.6(8) . . ?
C00V C011 Te02 106.4(7) . . ?
C01I C011 Te02 136.2(7) . . ?
C01I C011 C00V 117.4(8) . . ?
C00Q C012 P006 105.0(7) . . ?
C00Q C012 C00U 118.4(8) . . ?
C00U C012 P006 136.0(7) . . ?
C01F C013 C019 120.1(9) . . ?
C01F C013 C01J 119.0(9) . . ?
C01J C013 C019 120.6(9) . . ?
O00I C014 C00R 117.3(8) . . ?
O00I C014 C00U 121.2(9) . . ?
C00R C014 C00U 121.2(8) . . ?
C00N C015 C00P 119.5(9) . . ?
C00Z C015 C00N 120.9(8) . . ?
C00Z C015 C00P 119.6(8) . . ?
C01G C016 P007 121.1(7) . . ?
C01G C016 C01H 120.5(9) . . ?
C01H C016 P007 117.8(8) . . ?
O00D C017 C00N 125.7(9) . . ?
O00D C017 C00S 113.7(8) . . ?
C00N C017 C00S 120.6(8) . . ?
O00J C018 C00M 126.9(8) . . ?
O00J C018 C01C 112.8(8) . . ?
C00M C018 C01C 120.2(8) . . ?
C01A C019 C013 118.7(10) . . ?
C01B C019 C013 120.7(9) . . ?
C01B C019 C01A 120.5(9) . . ?
C019 C01A Te03 109.5(7) . . ?
C019 C01A C01S 117.5(10) . . ?
C01S C01A Te03 132.8(8) . . ?
C019 C01B C01D 119.8(9) . . ?
C019 C01B C01N 121.8(9) . . ?
C01N C01B C01D 118.3(10) . . ?
O00G C01C C018 119.0(9) . . ?
C01J C01C O00G 119.2(9) . . ?
C01J C01C C018 121.8(9) . . ?
C00Q C01D C01B 119.8(9) . . ?
C00R C01D C00Q 120.4(9) . . ?
C00R C01D C01B 119.7(8) . . ?
C01T C01E P006 119.9(7) . . ?
C01U C01E P006 122.5(7) . . ?
C01U C01E C01T 117.5(8) . . ?
C00M C01F C00Q 117.3(9) . . ?
C00M C01F C013 122.8(9) . . ?
C013 C01F C00Q 119.8(9) . . ?
C016 C01G H01G 119.4 . . ?
C016 C01G C01L 121.3(9) . . ?
C01L C01G H01G 119.4 . . ?
C016 C01H H01H 120.7 . . ?
C01Y C01H C016 118.5(10) . . ?
C01Y C01H H01H 120.7 . . ?
O00E C01I C00T 115.6(8) . . ?
O00E C01I C011 122.2(8) . . ?
C011 C01I C00T 122.2(8) . . ?
C013 C01J Te03 107.7(7) . . ?
C01C C01J Te03 133.0(8) . . ?
C01C C01J C013 119.3(9) . . ?
C01R C01K H01K 120.4 . . ?
C01R C01K C025 119.1(9) . . ?
C025 C01K H01K 120.4 . . ?
C01G C01L H01L 121.1 . . ?
C022 C01L C01G 117.9(10) . . ?
C022 C01L H01L 121.1 . . ?
O00J C01M H01A 110.0 . . ?
O00J C01M H01B 110.0 . . ?
O00J C01M C024 108.4(9) . . ?
H01A C01M H01B 108.4 . . ?
C024 C01M H01A 110.0 . . ?
C024 C01M H01B 110.0 . . ?
C01B C01N Te05 109.2(7) . . ?
C01Z C01N Te05 132.2(8) . . ?
C01Z C01N C01B 118.6(10) . . ?
O00C C01O H01C 110.0 . . ?
O00C C01O H01D 110.0 . . ?
O00C C01O C020 108.4(8) . . ?
H01C C01O H01D 108.4 . . ?
C020 C01O H01C 110.0 . . ?
C020 C01O H01D 110.0 . . ?
O00B C01P H01E 109.9 . . ?
O00B C01P H01F 109.9 . . ?
O00B C01P C02A 108.9(7) . . ?
H01E C01P H01F 108.3 . . ?
C02A C01P H01E 109.9 . . ?
C02A C01P H01F 109.9 . . ?
C00P C01Q Te04 111.0(7) . . ?
C00P C01Q C01X 118.0(9) . . ?
C01X C01Q Te04 131.0(8) . . ?
C01K C01R H01R 119.4 . . ?
C01K C01R C01U 121.2(10) . . ?
C01U C01R H01R 119.4 . . ?
O00H C01S C01A 117.5(10) . . ?
O00H C01S C01Z 121.1(9) . . ?
C01A C01S C01Z 121.3(9) . . ?
C01E C01T H01T 119.3 . . ?
C025 C01T C01E 121.3(10) . . ?
C025 C01T H01T 119.3 . . ?
C01E C01U H01U 119.5 . . ?
C01R C01U C01E 121.0(9) . . ?
C01R C01U H01U 119.5 . . ?
O00F C01V C00O 121.5(9) . . ?
O00F C01V C01X 118.6(9) . . ?
C00O C01V C01X 120.0(8) . . ?
H01I C01W H01J 107.7 . . ?
C023 C01W H01I 108.8 . . ?
C023 C01W H01J 108.8 . . ?
C02H C01W H01I 108.8 . . ?
C02H C01W H01J 108.8 . . ?
C02H C01W C023 113.8(10) . . ?
O00K C01X C01Q 117.3(9) . . ?
O00K C01X C01V 122.5(9) . . ?
C01V C01X C01Q 120.2(9) . . ?
C01H C01Y H01Y 119.6 . . ?
C01H C01Y C022 120.8(10) . . ?
C022 C01Y H01Y 119.6 . . ?
O00L C01Z C01S 118.6(9) . . ?
C01N C01Z O00L 120.9(10) . . ?
C01N C01Z C01S 120.4(9) . . ?
C01O C020 H02A 109.3 . . ?
C01O C020 H02B 109.3 . . ?
H02A C020 H02B 108.0 . . ?
C02F C020 C01O 111.4(10) . . ?
C02F C020 H02A 109.3 . . ?
C02F C020 H02B 109.3 . . ?
H02C C021 H02D 107.8 . . ?
C026 C021 H02C 109.0 . . ?
C026 C021 H02D 109.0 . . ?
C026 C021 C029 113.0(9) . . ?
C029 C021 H02C 109.0 . . ?
C029 C021 H02D 109.0 . . ?
C01L C022 C01Y 121.1(10) . . ?
C01L C022 H022 119.5 . . ?
C01Y C022 H022 119.5 . . ?
O00I C023 C01W 108.7(9) . . ?
O00I C023 H02E 110.0 . . ?
O00I C023 H02F 110.0 . . ?
C01W C023 H02E 110.0 . . ?
C01W C023 H02F 110.0 . . ?
H02E C023 H02F 108.3 . . ?
C01M C024 H02G 108.1 . . ?
C01M C024 H02H 108.1 . . ?
H02G C024 H02H 107.3 . . ?
C02P C024 C01M 116.8(11) . . ?
C02P C024 H02G 108.1 . . ?
C02P C024 H02H 108.1 . . ?
C01K C025 H025 120.1 . . ?
C01T C025 C01K 119.8(10) . . ?
C01T C025 H025 120.1 . . ?
O00D C026 C021 106.3(9) . . ?
O00D C026 H02I 110.5 . . ?
O00D C026 H02J 110.5 . . ?
C021 C026 H02I 110.5 . . ?
C021 C026 H02J 110.5 . . ?
H02I C026 H02J 108.7 . . ?
H02K C027 H02L 107.9 . . ?
C02A C027 H02K 109.2 . . ?
C02A C027 H02L 109.2 . . ?
C02A C027 C02B 111.9(10) . . ?
C02B C027 H02K 109.2 . . ?
C02B C027 H02L 109.2 . . ?
O00G C028 H02M 110.2 . . ?
O00G C028 H02N 110.2 . . ?
O00G C028 C02L 107.4(10) . . ?
H02M C028 H02N 108.5 . . ?
C02L C028 H02M 110.2 . . ?
C02L C028 H02N 110.2 . . ?
C021 C029 H02O 109.5 . . ?
C021 C029 H02P 109.5 . . ?
C021 C029 C02Q 110.9(10) . . ?
H02O C029 H02P 108.0 . . ?
C02Q C029 H02O 109.5 . . ?
C02Q C029 H02P 109.5 . . ?
C01P C02A H02Q 108.8 . . ?
C01P C02A H02R 108.8 . . ?
C027 C02A C01P 113.9(9) . . ?
C027 C02A H02Q 108.8 . . ?
C027 C02A H02R 108.8 . . ?
H02Q C02A H02R 107.7 . . ?
C027 C02B H02S 109.5 . . ?
C027 C02B H02T 109.5 . . ?
C027 C02B H02U 109.5 . . ?
H02S C02B H02T 109.5 . . ?
H02S C02B H02U 109.5 . . ?
H02T C02B H02U 109.5 . . ?
O00E C02C H02V 107.6 . . ?
O00E C02C H02W 107.6 . . ?
H02V C02C H02W 107.1 . . ?
C032 C02C O00E 118.7(12) . . ?
C032 C02C H02V 107.6 . . ?
C032 C02C H02W 107.6 . . ?
H02X C02D H02Y 107.7 . . ?
C02M C02D H02X 108.8 . . ?
C02M C02D H02Y 108.8 . . ?
C02O C02D H02X 108.8 . . ?
C02O C02D H02Y 108.8 . . ?
C02O C02D C02M 113.6(13) . . ?
O00A C02E H02Z 109.7 . . ?
O00A C02E H 109.7 . . ?
O00A C02E C02R 109.8(11) . . ?
H02Z C02E H 108.2 . . ?
C02R C02E H02Z 109.7 . . ?
C02R C02E H 109.7 . . ?
C020 C02F H02 109.1 . . ?
C020 C02F HA 109.1 . . ?
C020 C02F C02U 112.4(12) . . ?
H02 C02F HA 107.8 . . ?
C02U C02F H02 109.1 . . ?
C02U C02F HA 109.1 . . ?
H1 C02G HB 107.6 . . ?
C02K C02G H1 108.6 . . ?
C02K C02G HB 108.6 . . ?
C02K C02G C033 114.7(15) . . ?
C033 C02G H1 108.6 . . ?
C033 C02G HB 108.6 . . ?
C01W C02H H2 108.7 . . ?
C01W C02H HC 108.7 . . ?
H2 C02H HC 107.6 . . ?
C02J C02H C01W 114.4(11) . . ?
C02J C02H H2 108.7 . . ?
C02J C02H HC 108.7 . . ?
O00F C02I H3 110.0 . . ?
O00F C02I HD 110.0 . . ?
O00F C02I C02K 108.5(9) . . ?
H3 C02I HD 108.4 . . ?
C02K C02I H3 110.0 . . ?
C02K C02I HD 110.0 . . ?
C02H C02J H4 109.5 . . ?
C02H C02J HE 109.5 . . ?
C02H C02J HF 109.5 . . ?
H4 C02J HE 109.5 . . ?
H4 C02J HF 109.5 . . ?
HE C02J HF 109.5 . . ?
C02G C02K C02I 113.5(11) . . ?
C02G C02K H5 108.9 . . ?
C02G C02K HG 108.9 . . ?
C02I C02K H5 108.9 . . ?
C02I C02K HG 108.9 . . ?
H5 C02K HG 107.7 . . ?
C028 C02L H6 108.5 . . ?
C028 C02L HH 108.5 . . ?
C028 C02L C02T 115.0(14) . . ?
H6 C02L HH 107.5 . . ?
C02T C02L H6 108.5 . . ?
C02T C02L HH 108.5 . . ?
C02D C02M H7 109.5 . . ?
C02D C02M HI 109.5 . . ?
C02D C02M HJ 109.5 . . ?
H7 C02M HI 109.5 . . ?
H7 C02M HJ 109.5 . . ?
HI C02M HJ 109.5 . . ?
O00H C02N H8 110.6 . . ?
O00H C02N HK 110.6 . . ?
O00H C02N C02O 105.9(9) . . ?
H8 C02N HK 108.7 . . ?
C02O C02N H8 110.6 . . ?
C02O C02N HK 110.6 . . ?
C02D C02O C02N 113.8(10) . . ?
C02D C02O H9 108.8 . . ?
C02D C02O HL 108.8 . . ?
C02N C02O H9 108.8 . . ?
C02N C02O HL 108.8 . . ?
H9 C02O HL 107.7 . . ?
C024 C02P H10 109.4 . . ?
C024 C02P HM 109.4 . . ?
C024 C02P C031 111.0(16) . . ?
H10 C02P HM 108.0 . . ?
C031 C02P H10 109.4 . . ?
C031 C02P HM 109.4 . . ?
C029 C02Q H11 109.5 . . ?
C029 C02Q HN 109.5 . . ?
C029 C02Q HO 109.5 . . ?
H11 C02Q HN 109.5 . . ?
H11 C02Q HO 109.5 . . ?
HN C02Q HO 109.5 . . ?
C02E C02R H12 108.6 . . ?
C02E C02R HP 108.6 . . ?
H12 C02R HP 107.6 . . ?
C02Y C02R C02E 114.6(17) . . ?
C02Y C02R H12 108.6 . . ?
C02Y C02R HP 108.6 . . ?
O00K C02S H13 109.4 . . ?
O00K C02S HQ 109.4 . . ?
O00K C02S C035 111.2(16) . . ?
H13 C02S HQ 108.0 . . ?
C035 C02S H13 109.4 . . ?
C035 C02S HQ 109.4 . . ?
C02L C02T H14 108.6 . . ?
C02L C02T HR 108.6 . . ?
C02L C02T C030 114.5(18) . . ?
H14 C02T HR 107.6 . . ?
C030 C02T H14 108.6 . . ?
C030 C02T HR 108.6 . . ?
C02F C02U H15 109.5 . . ?
C02F C02U HS 109.5 . . ?
C02F C02U HT 109.5 . . ?
H15 C02U HS 109.5 . . ?
H15 C02U HT 109.5 . . ?
HS C02U HT 109.5 . . ?
O00L C02V H16 109.7 . . ?
O00L C02V HU 109.7 . . ?
O00L C02V C48 110(2) . . ?
H16 C02V HU 108.2 . . ?
C48 C02V H16 109.7 . . ?
C48 C02V HU 109.7 . . ?
H17 C02W HV 107.0 . . ?
C032 C02W H17 107.6 . . ?
C032 C02W HV 107.6 . . ?
C036 C02W H17 107.6 . . ?
C036 C02W HV 107.6 . . ?
C036 C02W C032 118.9(16) . . ?
H18 C02X HW 109.5 . . ?
H18 C02X HX 109.5 . . ?
HW C02X HX 109.5 . . ?
HY C02X HZ 109.5 . . ?
HY C02X H21 109.5 . . ?
HZ C02X H21 109.5 . . ?
C034 C02X H18 109.5 . . ?
C034 C02X HW 109.5 . . ?
C034 C02X HX 109.5 . . ?
C44 C02X HY 109.5 . . ?
C44 C02X HZ 109.5 . . ?
C44 C02X H21 109.5 . . ?
C02R C02Y H19 108.8 . . ?
C02R C02Y H22 108.8 . . ?
C02R C02Y C037 113.8(18) . . ?
H19 C02Y H22 107.7 . . ?
C037 C02Y H19 108.8 . . ?
C037 C02Y H22 108.8 . . ?
H20 C02Z H23 108.0 . . ?
C034 C02Z H20 109.5 . . ?
C034 C02Z H23 109.5 . . ?
C034 C02Z C15 111(3) . . ?
C15 C02Z H20 109.5 . . ?
C15 C02Z H23 109.5 . . ?
C02T C030 H03A 109.5 . . ?
C02T C030 H03B 109.5 . . ?
C02T C030 H03C 109.5 . . ?
H03A C030 H03B 109.5 . . ?
H03A C030 H03C 109.5 . . ?
H03B C030 H03C 109.5 . . ?
C02P C031 H03D 109.5 . . ?
C02P C031 H03E 109.5 . . ?
C02P C031 H03F 109.5 . . ?
H03D C031 H03E 109.5 . . ?
H03D C031 H03F 109.5 . . ?
H03E C031 H03F 109.5 . . ?
C02C C032 C02W 115.0(15) . . ?
C02C C032 H03G 108.5 . . ?
C02C C032 H03H 108.5 . . ?
C02W C032 H03G 108.5 . . ?
C02W C032 H03H 108.5 . . ?
H03G C032 H03H 107.5 . . ?
C02G C033 H03I 109.5 . . ?
C02G C033 H03J 109.5 . . ?
C02G C033 H03K 109.5 . . ?
H03I C033 H03J 109.5 . . ?
H03I C033 H03K 109.5 . . ?
H03J C033 H03K 109.5 . . ?
C02X C034 H03L 110.1 . . ?
C02X C034 H03M 110.1 . . ?
C02Z C034 C02X 108(2) . . ?
C02Z C034 H03L 110.1 . . ?
C02Z C034 H03M 110.1 . . ?
H03L C034 H03M 108.4 . . ?
C02S C035 H03N 108.7 . . ?
C02S C035 H03O 108.7 . . ?
H03N C035 H03O 107.6 . . ?
C4 C035 C02S 114(3) . . ?
C4 C035 H03N 108.7 . . ?
C4 C035 H03O 108.7 . . ?
C02W C036 H03P 109.5 . . ?
C02W C036 H03Q 109.5 . . ?
C02W C036 H03R 109.5 . . ?
H03P C036 H03Q 109.5 . . ?
H03P C036 H03R 109.5 . . ?
H03Q C036 H03R 109.5 . . ?
C02Y C037 H03S 109.5 . . ?
C02Y C037 H03T 109.5 . . ?
C02Y C037 H03U 109.5 . . ?
H03S C037 H03T 109.5 . . ?
H03S C037 H03U 109.5 . . ?
H03T C037 H03U 109.5 . . ?
C02X C44 H44A 110.4 . . ?
C02X C44 H44B 110.4 . . ?
C02X C44 C48 106.5(19) . . ?
H44A C44 H44B 108.6 . . ?
C48 C44 H44A 110.4 . . ?
C48 C44 H44B 110.4 . . ?
C02V C48 C44 116(2) . . ?
C02V C48 H48A 108.3 . . ?
C02V C48 H48B 108.3 . . ?
C44 C48 H48A 108.3 . . ?
C44 C48 H48B 108.3 . . ?
H48A C48 H48B 107.4 . . ?
O00L C15 H15A 108.7 . . ?
O00L C15 H15B 108.7 . . ?
C02Z C15 O00L 114(2) . . ?
C02Z C15 H15A 108.7 . . ?
C02Z C15 H15B 108.7 . . ?
H15A C15 H15B 107.6 . . ?
C035 C4 H4A 105.1 . . ?
C035 C4 H4B 105.1 . . ?
C035 C4 C11 129(4) . . ?
H4A C4 H4B 105.9 . . ?
C11 C4 H4A 105.1 . . ?
C11 C4 H4B 105.1 . . ?
C4 C11 H11A 109.5 . . ?
C4 C11 H11B 109.5 . . ?
C4 C11 H11C 109.5 . . ?
H11A C11 H11B 109.5 . . ?
H11A C11 H11C 109.5 . . ?
H11B C11 H11C 109.5 . . ?

loop_
_geom_bond_atom_site_label_1
_geom_bond_atom_site_label_2
_geom_bond_distance
_geom_bond_site_symmetry_2
_geom_bond_publ_flag
Pd01 P006 2.272(2) . ?
Pd01 P007 2.279(2) . ?
Pd01 Cl 2.334(2) . ?
Pd01 Cl1 2.331(2) . ?
Te02 C00O 2.119(10) . ?
Te02 C011 2.134(9) . ?
Te03 C01A 2.098(11) . ?
Te03 C01J 2.114(10) . ?
Te04 C00N 2.116(9) . ?
Te04 C01Q 2.104(10) . ?
Te05 C00R 2.092(9) . ?
Te05 C01N 2.121(12) . ?
P006 C00M 1.847(9) . ?
P006 C012 1.861(9) . ?
P006 C01E 1.832(9) . ?
P007 C00W 1.860(9) . ?
P007 C00Y 1.845(9) . ?
P007 C016 1.824(9) . ?
O00A C00S 1.365(11) . ?
O00A C02E 1.415(12) . ?
O00B C00T 1.362(11) . ?
O00B C01P 1.463(11) . ?
O00C C00U 1.342(11) . ?
O00C C01O 1.437(11) . ?
O00D C017 1.355(11) . ?
O00D C026 1.466(14) . ?
O00E C01I 1.371(10) . ?
O00E C02C 1.432(12) . ?
O00F C01V 1.374(11) . ?
O00F C02I 1.443(12) . ?
O00G C01C 1.379(12) . ?
O00G C028 1.440(13) . ?
O00H C01S 1.378(12) . ?
O00H C02N 1.444(12) . ?
O00I C014 1.372(11) . ?
O00I C023 1.434(14) . ?
O00J C018 1.373(11) . ?
O00J C01M 1.438(12) . ?
O00K C01X 1.378(13) . ?
O00K C02S 1.406(16) . ?
O00L C01Z 1.374(12) . ?
O00L C02V 1.33(3) . ?
O00L C15 1.53(3) . ?
C00M C018 1.408(13) . ?
C00M C01F 1.399(13) . ?
C00N C015 1.401(14) . ?
C00N C017 1.417(13) . ?
C00O C010 1.394(13) . ?
C00O C01V 1.393(15) . ?
C00P C010 1.403(13) . ?
C00P C015 1.459(12) . ?
C00P C01Q 1.366(14) . ?
C00Q C012 1.389(13) . ?
C00Q C01D 1.406(12) . ?
C00Q C01F 1.433(14) . ?
C00R C014 1.387(14) . ?
C00R C01D 1.384(13) . ?
C00S C00Y 1.386(12) . ?
C00S C017 1.439(14) . ?
C00T C00W 1.419(13) . ?
C00T C01I 1.406(12) . ?
C00U C012 1.411(13) . ?
C00U C014 1.438(12) . ?
C00V C00X 1.383(12) . ?
C00V C010 1.420(14) . ?
C00V C011 1.428(13) . ?
C00W C00X 1.364(14) . ?
C00X C00Z 1.438(13) . ?
C00Y C00Z 1.400(12) . ?
C00Z C015 1.353(14) . ?
C011 C01I 1.387(14) . ?
C013 C019 1.413(14) . ?
C013 C01F 1.402(13) . ?
C013 C01J 1.412(15) . ?
C016 C01G 1.371(15) . ?
C016 C01H 1.400(13) . ?
C018 C01C 1.422(14) . ?
C019 C01A 1.401(13) . ?
C019 C01B 1.397(15) . ?
C01A C01S 1.413(14) . ?
C01B C01D 1.431(13) . ?
C01B C01N 1.404(13) . ?
C01C C01J 1.352(14) . ?
C01E C01T 1.392(13) . ?
C01E C01U 1.383(14) . ?
C01G H01G 0.9500 . ?
C01G C01L 1.396(15) . ?
C01H H01H 0.9500 . ?
C01H C01Y 1.378(15) . ?
C01K H01K 0.9500 . ?
C01K C01R 1.355(16) . ?
C01K C025 1.393(17) . ?
C01L H01L 0.9500 . ?
C01L C022 1.386(15) . ?
C01M H01A 0.9900 . ?
C01M H01B 0.9900 . ?
C01M C024 1.518(13) . ?
C01N C01Z 1.373(15) . ?
C01O H01C 0.9900 . ?
C01O H01D 0.9900 . ?
C01O C020 1.521(15) . ?
C01P H01E 0.9900 . ?
C01P H01F 0.9900 . ?
C01P C02A 1.513(14) . ?
C01Q C01X 1.420(14) . ?
C01R H01R 0.9500 . ?
C01R C01U 1.381(13) . ?
C01S C01Z 1.418(16) . ?
C01T H01T 0.9500 . ?
C01T C025 1.377(14) . ?
C01U H01U 0.9500 . ?
C01V C01X 1.409(15) . ?
C01W H01I 0.9900 . ?
C01W H01J 0.9900 . ?
C01W C023 1.512(15) . ?
C01W C02H 1.510(18) . ?
C01Y H01Y 0.9500 . ?
C01Y C022 1.386(17) . ?
C020 H02A 0.9900 . ?
C020 H02B 0.9900 . ?
C020 C02F 1.495(16) . ?
C021 H02C 0.9900 . ?
C021 H02D 0.9900 . ?
C021 C026 1.492(16) . ?
C021 C029 1.527(14) . ?
C022 H022 0.9500 . ?
C023 H02E 0.9900 . ?
C023 H02F 0.9900 . ?
C024 H02G 0.9900 . ?
C024 H02H 0.9900 . ?
C024 C02P 1.46(2) . ?
C025 H025 0.9500 . ?
C026 H02I 0.9900 . ?
C026 H02J 0.9900 . ?
C027 H02K 0.9900 . ?
C027 H02L 0.9900 . ?
C027 C02A 1.507(15) . ?
C027 C02B 1.512(18) . ?
C028 H02M 0.9900 . ?
C028 H02N 0.9900 . ?
C028 C02L 1.498(18) . ?
C029 H02O 0.9900 . ?
C029 H02P 0.9900 . ?
C029 C02Q 1.541(18) . ?
C02A H02Q 0.9900 . ?
C02A H02R 0.9900 . ?
C02B H02S 0.9800 . ?
C02B H02T 0.9800 . ?
C02B H02U 0.9800 . ?
C02C H02V 0.9900 . ?
C02C H02W 0.9900 . ?
C02C C032 1.39(2) . ?
C02D H02X 0.9900 . ?
C02D H02Y 0.9900 . ?
C02D C02M 1.520(19) . ?
C02D C02O 1.509(19) . ?
C02E H02Z 0.9900 . ?
C02E H 0.9900 . ?
C02E C02R 1.492(18) . ?
C02F H02 0.9900 . ?
C02F HA 0.9900 . ?
C02F C02U 1.52(2) . ?
C02G H1 0.9900 . ?
C02G HB 0.9900 . ?
C02G C02K 1.53(2) . ?
C02G C033 1.54(3) . ?
C02H H2 0.9900 . ?
C02H HC 0.9900 . ?
C02H C02J 1.499(16) . ?
C02I H3 0.9900 . ?
C02I HD 0.9900 . ?
C02I C02K 1.540(15) . ?
C02J H4 0.9800 . ?
C02J HE 0.9800 . ?
C02J HF 0.9800 . ?
C02K H5 0.9900 . ?
C02K HG 0.9900 . ?
C02L H6 0.9900 . ?
C02L HH 0.9900 . ?
C02L C02T 1.50(2) . ?
C02M H7 0.9800 . ?
C02M HI 0.9800 . ?
C02M HJ 0.9800 . ?
C02N H8 0.9900 . ?
C02N HK 0.9900 . ?
C02N C02O 1.515(19) . ?
C02O H9 0.9900 . ?
C02O HL 0.9900 . ?
C02P H10 0.9900 . ?
C02P HM 0.9900 . ?
C02P C031 1.55(2) . ?
C02Q H11 0.9800 . ?
C02Q HN 0.9800 . ?
C02Q HO 0.9800 . ?
C02R H12 0.9900 . ?
C02R HP 0.9900 . ?
C02R C02Y 1.36(3) . ?
C02S H13 0.9900 . ?
C02S HQ 0.9900 . ?
C02S C035 1.52(2) . ?
C02T H14 0.9900 . ?
C02T HR 0.9900 . ?
C02T C030 1.57(2) . ?
C02U H15 0.9800 . ?
C02U HS 0.9800 . ?
C02U HT 0.9800 . ?
C02V H16 0.9900 . ?
C02V HU 0.9900 . ?
C02V C48 1.47(3) . ?
C02W H17 0.9900 . ?
C02W HV 0.9900 . ?
C02W C032 1.51(2) . ?
C02W C036 1.47(3) . ?
C02X H18 0.9800 . ?
C02X HW 0.9800 . ?
C02X HX 0.9800 . ?
C02X HY 0.9800 . ?
C02X HZ 0.9800 . ?
C02X H21 0.9800 . ?
C02X C034 1.70(4) . ?
C02X C44 1.41(3) . ?
C02Y H19 0.9900 . ?
C02Y H22 0.9900 . ?
C02Y C037 1.56(3) . ?
C02Z H20 0.9900 . ?
C02Z H23 0.9900 . ?
C02Z C034 1.43(4) . ?
C02Z C15 1.51(4) . ?
C030 H03A 0.9800 . ?
C030 H03B 0.9800 . ?
C030 H03C 0.9800 . ?
C031 H03D 0.9800 . ?
C031 H03E 0.9800 . ?
C031 H03F 0.9800 . ?
C032 H03G 0.9900 . ?
C032 H03H 0.9900 . ?
C033 H03I 0.9800 . ?
C033 H03J 0.9800 . ?
C033 H03K 0.9800 . ?
C034 H03L 0.9900 . ?
C034 H03M 0.9900 . ?
C035 H03N 0.9900 . ?
C035 H03O 0.9900 . ?
C035 C4 1.32(4) . ?
C036 H03P 0.9800 . ?
C036 H03Q 0.9800 . ?
C036 H03R 0.9800 . ?
C037 H03S 0.9800 . ?
C037 H03T 0.9800 . ?
C037 H03U 0.9800 . ?
C44 H44A 0.9900 . ?
C44 H44B 0.9900 . ?
C44 C48 1.55(3) . ?
C48 H48A 0.9900 . ?
C48 H48B 0.9900 . ?
C15 H15A 0.9900 . ?
C15 H15B 0.9900 . ?
C4 H4A 0.9900 . ?
C4 H4B 0.9900 . ?
C4 C11 1.42(5) . ?
C11 H11A 0.9800 . ?
C11 H11B 0.9800 . ?
C11 H11C 0.9800 . ?

loop_
_geom_torsion_atom_site_label_1
_geom_torsion_atom_site_label_2
_geom_torsion_atom_site_label_3
_geom_torsion_atom_site_label_4
_geom_torsion
_geom_torsion_site_symmetry_1
_geom_torsion_site_symmetry_2
_geom_torsion_site_symmetry_3
_geom_torsion_site_symmetry_4
_geom_torsion_publ_flag
Pd01 P006 C00M C018 60.1(10) . . . . ?
Pd01 P006 C00M C01F -128.7(5) . . . . ?
Pd01 P006 C012 C00Q 124.8(5) . . . . ?
Pd01 P006 C012 C00U -64.7(10) . . . . ?
Pd01 P006 C01E C01T 73.0(8) . . . . ?
Pd01 P006 C01E C01U -111.1(8) . . . . ?
Pd01 P007 C00W C00T 71.1(9) . . . . ?
Pd01 P007 C00W C00X -116.8(6) . . . . ?
Pd01 P007 C00Y C00S -49.9(9) . . . . ?
Pd01 P007 C00Y C00Z 125.9(5) . . . . ?
Pd01 P007 C016 C01G -31.5(8) . . . . ?
Pd01 P007 C016 C01H 157.8(6) . . . . ?
Te02 C00O C010 C00P -178.9(6) . . . . ?
Te02 C00O C010 C00V -1.5(10) . . . . ?
Te02 C00O C01V O00F -1.7(14) . . . . ?
Te02 C00O C01V C01X 178.7(7) . . . . ?
Te02 C011 C01I O00E 1.0(14) . . . . ?
Te02 C011 C01I C00T 180.0(7) . . . . ?
Te03 C01A C01S O00H -8.7(13) . . . . ?
Te03 C01A C01S C01Z 174.6(7) . . . . ?
Te04 C00N C015 C00P 1.6(10) . . . . ?
Te04 C00N C015 C00Z -179.9(7) . . . . ?
Te04 C00N C017 O00D -2.4(15) . . . . ?
Te04 C00N C017 C00S 174.9(7) . . . . ?
Te04 C01Q C01X O00K -1.5(14) . . . . ?
Te04 C01Q C01X C01V 178.0(7) . . . . ?
Te05 C00R C014 O00I -1.8(12) . . . . ?
Te05 C00R C014 C00U 172.5(6) . . . . ?
Te05 C00R C01D C00Q -175.6(7) . . . . ?
Te05 C00R C01D C01B 0.0(10) . . . . ?
Te05 C01N C01Z O00L -0.4(14) . . . . ?
Te05 C01N C01Z C01S -176.7(7) . . . . ?
P006 C00M C018 O00J -6.4(16) . . . . ?
P006 C00M C018 C01C 170.4(7) . . . . ?
P006 C00M C01F C00Q 3.3(9) . . . . ?
P006 C00M C01F C013 -172.4(7) . . . . ?
P006 C01E C01T C025 174.4(8) . . . . ?
P006 C01E C01U C01R -175.7(8) . . . . ?
P007 C00W C00X C00V -175.7(7) . . . . ?
P007 C00W C00X C00Z 1.0(10) . . . . ?
P007 C00Y C00Z C00X 1.8(9) . . . . ?
P007 C00Y C00Z C015 179.8(7) . . . . ?
P007 C016 C01G C01L -169.5(7) . . . . ?
P007 C016 C01H C01Y 170.1(7) . . . . ?
O00A C00S C00Y P007 -0.2(14) . . . . ?
O00A C00S C00Y C00Z -175.7(7) . . . . ?
O00A C00S C017 O00D -2.9(11) . . . . ?
O00A C00S C017 C00N 179.4(8) . . . . ?
O00A C02E C02R C02Y 76.4(18) . . . . ?
O00B C00T C00W P007 -5.9(12) . . . . ?
O00B C00T C00W C00X -177.2(8) . . . . ?
O00B C00T C01I O00E -2.9(11) . . . . ?
O00B C00T C01I C011 178.0(8) . . . . ?
O00B C01P C02A C027 -66.7(12) . . . . ?
O00C C00U C012 P006 5.9(15) . . . . ?
O00C C00U C012 C00Q 175.5(8) . . . . ?
O00C C00U C014 O00I 0.1(12) . . . . ?
O00C C00U C014 C00R -174.0(8) . . . . ?
O00C C01O C020 C02F 178.5(10) . . . . ?
O00E C02C C032 C02W 49(2) . . . . ?
O00F C01V C01X O00K -0.8(14) . . . . ?
O00F C01V C01X C01Q 179.7(8) . . . . ?
O00F C02I C02K C02G 65.2(16) . . . . ?
O00G C01C C01J Te03 4.5(13) . . . . ?
O00G C01C C01J C013 -178.2(8) . . . . ?
O00G C028 C02L C02T -62.6(17) . . . . ?
O00H C01S C01Z O00L 7.3(13) . . . . ?
O00H C01S C01Z C01N -176.3(8) . . . . ?
O00H C02N C02O C02D 67.9(14) . . . . ?
O00J C018 C01C O00G -3.9(12) . . . . ?
O00J C018 C01C C01J 175.7(8) . . . . ?
O00J C01M C024 C02P -64.5(14) . . . . ?
O00K C02S C035 C4 -75(3) . . . . ?
O00L C02V C48 C44 170(2) . . . . ?
C00M P006 C012 C00Q 3.5(6) . . . . ?
C00M P006 C012 C00U 174.0(9) . . . . ?
C00M P006 C01E C01T -158.5(8) . . . . ?
C00M P006 C01E C01U 17.4(9) . . . . ?
C00M C018 C01C O00G 178.9(8) . . . . ?
C00M C018 C01C C01J -1.5(14) . . . . ?
C00O C01V C01X O00K 178.7(9) . . . . ?
C00O C01V C01X C01Q -0.7(14) . . . . ?
C00P C01Q C01X O00K -178.3(9) . . . . ?
C00P C01Q C01X C01V 1.2(14) . . . . ?
C00S O00A C02E C02R -170.5(11) . . . . ?
C00S C00Y C00Z C00X 178.4(8) . . . . ?
C00S C00Y C00Z C015 -3.6(13) . . . . ?
C00T O00B C01P C02A -171.2(8) . . . . ?
C00T C00W C00X C00V -2.4(13) . . . . ?
C00T C00W C00X C00Z 174.3(8) . . . . ?
C00U O00C C01O C020 166.3(8) . . . . ?
C00V C00X C00Z C00Y 174.9(8) . . . . ?
C00V C00X C00Z C015 -3.2(13) . . . . ?
C00V C011 C01I O00E -178.2(7) . . . . ?
C00V C011 C01I C00T 0.8(13) . . . . ?
C00W P007 C00Y C00S -176.8(9) . . . . ?
C00W P007 C00Y C00Z -1.0(6) . . . . ?
C00W P007 C016 C01G 105.2(8) . . . . ?
C00W P007 C016 C01H -65.4(8) . . . . ?
C00W C00T C01I O00E 175.8(7) . . . . ?
C00W C00T C01I C011 -3.3(12) . . . . ?
C00W C00X C00Z C00Y -2.0(12) . . . . ?
C00W C00X C00Z C015 -180.0(8) . . . . ?
C00X C00V C010 C00O 179.7(8) . . . . ?
C00X C00V C010 C00P -2.9(13) . . . . ?
C00X C00V C011 Te02 -178.4(7) . . . . ?
C00X C00V C011 C01I 1.0(12) . . . . ?
C00X C00Z C015 C00N -177.3(8) . . . . ?
C00X C00Z C015 C00P 1.2(13) . . . . ?
C00Y P007 C00W C00T -172.1(8) . . . . ?
C00Y P007 C00W C00X 0.0(7) . . . . ?
C00Y P007 C016 C01G -160.1(7) . . . . ?
C00Y P007 C016 C01H 29.3(8) . . . . ?
C00Y C00S C017 O00D -177.8(8) . . . . ?
C00Y C00S C017 C00N 4.6(13) . . . . ?
C00Y C00Z C015 C00N 4.9(14) . . . . ?
C00Y C00Z C015 C00P -176.6(8) . . . . ?
C010 C00O C01V O00F 179.8(8) . . . . ?
C010 C00O C01V C01X 0.2(14) . . . . ?
C010 C00P C015 C00N 178.4(8) . . . . ?
C010 C00P C015 C00Z -0.2(13) . . . . ?
C010 C00P C01Q Te04 -178.5(7) . . . . ?
C010 C00P C01Q C01X -1.1(14) . . . . ?
C010 C00V C00X C00W -179.4(8) . . . . ?
C010 C00V C00X C00Z 3.9(13) . . . . ?
C010 C00V C011 Te02 0.8(10) . . . . ?
C010 C00V C011 C01I -179.8(8) . . . . ?
C011 C00V C00X C00W -0.1(13) . . . . ?
C011 C00V C00X C00Z -176.8(8) . . . . ?
C011 C00V C010 C00O 0.5(13) . . . . ?
C011 C00V C010 C00P 177.8(8) . . . . ?
C012 P006 C00M C018 -175.0(10) . . . . ?
C012 P006 C00M C01F -3.8(6) . . . . ?
C012 P006 C01E C01T -61.6(8) . . . . ?
C012 P006 C01E C01U 114.3(8) . . . . ?
C012 C00Q C01D C00R 2.4(13) . . . . ?
C012 C00Q C01D C01B -173.2(8) . . . . ?
C012 C00Q C01F C00M -0.7(12) . . . . ?
C012 C00Q C01F C013 175.2(8) . . . . ?
C012 C00U C014 O00I 175.7(8) . . . . ?
C012 C00U C014 C00R 1.7(12) . . . . ?
C013 C019 C01A Te03 -0.8(11) . . . . ?
C013 C019 C01A C01S 174.9(8) . . . . ?
C013 C019 C01B C01D 1.0(13) . . . . ?
C013 C019 C01B C01N -174.5(8) . . . . ?
C014 O00I C023 C01W 163.0(9) . . . . ?
C014 C00R C01D C00Q -0.4(13) . . . . ?
C014 C00R C01D C01B 175.2(8) . . . . ?
C014 C00U C012 P006 -169.3(7) . . . . ?
C014 C00U C012 C00Q 0.3(12) . . . . ?
C015 C00N C017 O00D 179.3(8) . . . . ?
C015 C00N C017 C00S -3.4(13) . . . . ?
C015 C00P C010 C00O 178.4(8) . . . . ?
C015 C00P C010 C00V 1.0(13) . . . . ?
C015 C00P C01Q Te04 3.6(10) . . . . ?
C015 C00P C01Q C01X -178.9(8) . . . . ?
C016 P007 C00W C00T -63.0(9) . . . . ?
C016 P007 C00W C00X 109.1(7) . . . . ?
C016 P007 C00Y C00S 82.7(9) . . . . ?
C016 P007 C00Y C00Z -101.5(6) . . . . ?
C016 C01G C01L C022 -0.1(15) . . . . ?
C016 C01H C01Y C022 -0.3(15) . . . . ?
C017 O00D C026 C021 -150.1(8) . . . . ?
C017 C00N C015 C00P -179.7(8) . . . . ?
C017 C00N C015 C00Z -1.2(13) . . . . ?
C017 C00S C00Y P007 174.4(7) . . . . ?
C017 C00S C00Y C00Z -1.1(12) . . . . ?
C018 O00J C01M C024 -168.4(8) . . . . ?
C018 C00M C01F C00Q 176.7(8) . . . . ?
C018 C00M C01F C013 0.9(13) . . . . ?
C018 C01C C01J Te03 -175.0(7) . . . . ?
C018 C01C C01J C013 2.3(14) . . . . ?
C019 C013 C01F C00M 173.2(8) . . . . ?
C019 C013 C01F C00Q -2.4(13) . . . . ?
C019 C013 C01J Te03 3.1(10) . . . . ?
C019 C013 C01J C01C -174.8(8) . . . . ?
C019 C01A C01S O00H 176.8(8) . . . . ?
C019 C01A C01S C01Z 0.2(14) . . . . ?
C019 C01B C01D C00Q -0.9(13) . . . . ?
C019 C01B C01D C00R -176.5(8) . . . . ?
C019 C01B C01N Te05 176.8(7) . . . . ?
C019 C01B C01N C01Z -0.7(14) . . . . ?
C01A C019 C01B C01D 176.6(9) . . . . ?
C01A C019 C01B C01N 1.1(14) . . . . ?
C01A C01S C01Z O00L -176.2(8) . . . . ?
C01A C01S C01Z C01N 0.2(14) . . . . ?
C01B C019 C01A Te03 -176.5(7) . . . . ?
C01B C019 C01A C01S -0.8(14) . . . . ?
C01B C01N C01Z O00L 176.3(8) . . . . ?
C01B C01N C01Z C01S 0.0(13) . . . . ?
C01C O00G C028 C02L 172.7(11) . . . . ?
C01D C00Q C012 P006 170.2(7) . . . . ?
C01D C00Q C012 C00U -2.3(13) . . . . ?
C01D C00Q C01F C00M -173.4(8) . . . . ?
C01D C00Q C01F C013 2.5(13) . . . . ?
C01D C00R C014 O00I -175.9(8) . . . . ?
C01D C00R C014 C00U -1.6(13) . . . . ?
C01D C01B C01N Te05 1.2(10) . . . . ?
C01D C01B C01N C01Z -176.2(8) . . . . ?
C01E P006 C00M C018 -72.7(10) . . . . ?
C01E P006 C00M C01F 98.5(6) . . . . ?
C01E P006 C012 C00Q -99.1(6) . . . . ?
C01E P006 C012 C00U 71.4(10) . . . . ?
C01E C01T C025 C01K 2.1(17) . . . . ?
C01F C00M C018 O00J -176.8(8) . . . . ?
C01F C00M C018 C01C -0.1(12) . . . . ?
C01F C00Q C012 P006 -2.3(9) . . . . ?
C01F C00Q C012 C00U -174.8(8) . . . . ?
C01F C00Q C01D C00R 174.7(8) . . . . ?
C01F C00Q C01D C01B -0.8(13) . . . . ?
C01F C013 C019 C01A -175.0(8) . . . . ?
C01F C013 C019 C01B 0.7(14) . . . . ?
C01F C013 C01J Te03 176.5(7) . . . . ?
C01F C013 C01J C01C -1.4(13) . . . . ?
C01G C016 C01H C01Y -0.6(14) . . . . ?
C01G C01L C022 C01Y -0.8(15) . . . . ?
C01H C016 C01G C01L 0.8(14) . . . . ?
C01H C01Y C022 C01L 1.1(16) . . . . ?
C01I O00E C02C C032 136.1(14) . . . . ?
C01I C00T C00W P007 175.4(7) . . . . ?
C01I C00T C00W C00X 4.0(12) . . . . ?
C01J C013 C019 C01A -1.7(13) . . . . ?
C01J C013 C019 C01B 174.0(8) . . . . ?
C01J C013 C01F C00M -0.2(13) . . . . ?
C01J C013 C01F C00Q -175.8(8) . . . . ?
C01K C01R C01U C01E 0.8(16) . . . . ?
C01M O00J C018 C00M -8.4(13) . . . . ?
C01M O00J C018 C01C 174.6(8) . . . . ?
C01M C024 C02P C031 -174.2(14) . . . . ?
C01N C01B C01D C00Q 174.8(8) . . . . ?
C01N C01B C01D C00R -0.8(13) . . . . ?
C01O O00C C00U C012 43.6(12) . . . . ?
C01O O00C C00U C014 -141.1(8) . . . . ?
C01O C020 C02F C02U -178.4(12) . . . . ?
C01P O00B C00T C00W 106.9(9) . . . . ?
C01P O00B C00T C01I -74.4(10) . . . . ?
C01Q C00P C010 C00O 0.6(14) . . . . ?
C01Q C00P C010 C00V -176.8(9) . . . . ?
C01Q C00P C015 C00N -3.7(13) . . . . ?
C01Q C00P C015 C00Z 177.8(9) . . . . ?
C01R C01K C025 C01T -0.9(16) . . . . ?
C01S O00H C02N C02O -160.7(10) . . . . ?
C01T C01E C01U C01R 0.3(14) . . . . ?
C01U C01E C01T C025 -1.7(15) . . . . ?
C01V O00F C02I C02K -176.5(11) . . . . ?
C01V C00O C010 C00P -0.1(13) . . . . ?
C01V C00O C010 C00V 177.3(8) . . . . ?
C01X O00K C02S C035 160.9(14) . . . . ?
C01Z O00L C02V C48 173.2(16) . . . . ?
C01Z O00L C15 C02Z -180(2) . . . . ?
C023 O00I C014 C00R -124.6(10) . . . . ?
C023 O00I C014 C00U 61.1(11) . . . . ?
C023 C01W C02H C02J 179.8(11) . . . . ?
C025 C01K C01R C01U -0.5(16) . . . . ?
C026 O00D C017 C00N -38.0(13) . . . . ?
C026 O00D C017 C00S 144.5(8) . . . . ?
C026 C021 C029 C02Q 172.0(11) . . . . ?
C028 O00G C01C C018 84.5(11) . . . . ?
C028 O00G C01C C01J -95.0(12) . . . . ?
C028 C02L C02T C030 175.7(15) . . . . ?
C029 C021 C026 O00D -63.4(11) . . . . ?
C02B C027 C02A C01P -174.9(10) . . . . ?
C02C O00E C01I C00T 136.6(10) . . . . ?
C02C O00E C01I C011 -44.4(13) . . . . ?
C02E O00A C00S C00Y -97.8(11) . . . . ?
C02E O00A C00S C017 87.5(11) . . . . ?
C02E C02R C02Y C037 174.1(18) . . . . ?
C02H C01W C023 O00I 171.7(9) . . . . ?
C02I O00F C01V C00O -83.2(13) . . . . ?
C02I O00F C01V C01X 96.3(12) . . . . ?
C02M C02D C02O C02N 176.0(12) . . . . ?
C02N O00H C01S C01A 100.3(11) . . . . ?
C02N O00H C01S C01Z -83.0(12) . . . . ?
C02S O00K C01X C01Q -117.6(11) . . . . ?
C02S O00K C01X C01V 62.9(14) . . . . ?
C02S C035 C4 C11 -126(5) . . . . ?
C02V O00L C01Z C01N 115.9(17) . . . . ?
C02V O00L C01Z C01S -67.8(18) . . . . ?
C02V O00L C15 C02Z 70(4) . . . . ?
C02X C44 C48 C02V 170(2) . . . . ?
C033 C02G C02K C02I 62.8(18) . . . . ?
C034 C02X C44 C48 -27(2) . . . . ?
C034 C02Z C15 O00L -72(3) . . . . ?
C036 C02W C032 C02C 75(2) . . . . ?
C44 C02X C034 C02Z 56(3) . . . . ?
C15 O00L C01Z C01N 84.1(19) . . . . ?
C15 O00L C01Z C01S -99.5(18) . . . . ?
C15 O00L C02V C48 -102(4) . . . . ?
C15 C02Z C034 C02X -173(2) . . . . ?
